data_1572012
loop_
_publ_author_name
'Sharma, Shruti'
'Krishnaswamy, Shobhana'
'Prusty, Soumyakanta'
'Chand, Dillip Kumar'

_publ_section_title
;
 A pair of conjoined trinuclear sub-frameworks in a pentanuclear
 double-cavity discrete coordination cage.
;
_journal_issue 29
_journal_name_full 'Chemical science'
_journal_page_first 11287
_journal_page_last 11301
_journal_paper_doi 10.1039/d4sc01078g
_journal_volume 15
_journal_year 2024
_chemical_formula_sum 'C224 H168 N29 O83 Pd5 S6'
_chemical_formula_weight 5318.22
_space_group_crystal_system tetragonal
_space_group_IT_number 94
_space_group_name_Hall 'P 4n 2n'
_space_group_name_H-M_alt 'P 42 21 2'
_atom_sites_solution_hydrogens geom
_audit_creation_method SHELXL-2019/3
_audit_update_record
;
2024-01-17 deposited with the CCDC.	2024-06-28 downloaded from the CCDC.
;
_cell_angle_alpha 90
_cell_angle_beta 90
_cell_angle_gamma 90
_cell_formula_units_Z 4
_cell_length_a 40.82(6)
_cell_length_b 40.82(6)
_cell_length_c 24.82(4)
_cell_measurement_reflns_used 9913
_cell_measurement_temperature 100(2)
_cell_measurement_theta_max 15.816
_cell_measurement_theta_min 2.71
_cell_volume 41357(11)
_computing_cell_refinement 'APEX4/SAINT (Bruker, 2021)'
_computing_data_collection 'APEX4 (Bruker, 2021)'
_computing_data_reduction 'SAINT/XPREP (Bruker, 2021)'
_computing_molecular_graphics 'ORTEP3 (Farrugia, 2012), Mercury'
_computing_structure_refinement 'SHELXL-2019/2 (Sheldrick, 2019), WinGX'
_computing_structure_solution 'SHELXT 2014/5 (Sheldrick, 2014)'
_diffrn_ambient_temperature 100(2)
_diffrn_measured_fraction_theta_full 0.970
_diffrn_measured_fraction_theta_max 0.970
_diffrn_measurement_device_type 'Bruker D8 Venture Diffractometer'
_diffrn_measurement_method '\f and \w scans'
_diffrn_radiation_type MoK\a
_diffrn_radiation_wavelength 0.71073
_diffrn_reflns_av_R_equivalents 0.2402
_diffrn_reflns_av_unetI/netI 0.0688
_diffrn_reflns_Laue_measured_fraction_full 0.970
_diffrn_reflns_Laue_measured_fraction_max 0.970
_diffrn_reflns_limit_h_max 31
_diffrn_reflns_limit_h_min -31
_diffrn_reflns_limit_k_max 31
_diffrn_reflns_limit_k_min -31
_diffrn_reflns_limit_l_max 19
_diffrn_reflns_limit_l_min -19
_diffrn_reflns_number 212853
_diffrn_reflns_point_group_measured_fraction_full 0.970
_diffrn_reflns_point_group_measured_fraction_max 0.970
_diffrn_reflns_theta_full 16.223
_diffrn_reflns_theta_max 16.223
_diffrn_reflns_theta_min 2.377
_diffrn_source 'fine focus sealed tube'
_exptl_absorpt_coefficient_mu 0.299
_exptl_absorpt_correction_T_max 0.7141
_exptl_absorpt_correction_T_min 0.5199
_exptl_absorpt_correction_type multi-scan
_exptl_absorpt_process_details 'SADABS-2016/2 - Bruker AXS'
_exptl_crystal_colour yellow
_exptl_crystal_density_diffrn 0.854
_exptl_crystal_description block
_exptl_crystal_F_000 10820
_exptl_crystal_recrystallization_method 'Vapour deposition'
_exptl_crystal_size_max 0.400
_exptl_crystal_size_mid 0.220
_exptl_crystal_size_min 0.170
_refine_diff_density_max 1.518
_refine_diff_density_min -0.566
_refine_diff_density_rms 0.099
_refine_ls_abs_structure_details
;
 Refined as an inversion twin.
;
_refine_ls_abs_structure_Flack 0.20(10)
_refine_ls_extinction_method none
_refine_ls_goodness_of_fit_ref 1.334
_refine_ls_hydrogen_treatment constr
_refine_ls_matrix_type full
_refine_ls_number_parameters 1364
_refine_ls_number_reflns 10237
_refine_ls_number_restraints 2815
_refine_ls_restrained_S_all 1.213
_refine_ls_R_factor_all 0.1436
_refine_ls_R_factor_gt 0.1068
_refine_ls_shift/su_max 0.017
_refine_ls_shift/su_mean 0.001
_refine_ls_structure_factor_coef Fsqd
_refine_ls_weighting_details 'w=1/[\s^2^(Fo^2^)+(0.2000P)^2^] where P=(Fo^2^+2Fc^2^)/3'
_refine_ls_weighting_scheme calc
_refine_ls_wR_factor_gt 0.2758
_refine_ls_wR_factor_ref 0.3308
_reflns_Friedel_coverage 0.794
_reflns_Friedel_fraction_full 0.971
_reflns_Friedel_fraction_max 0.971
_reflns_number_gt 7328
_reflns_number_total 10237
_reflns_threshold_expression 'I > 2\s(I)'
_cod_data_source_file d4sc01078g2.cif
_cod_data_source_block shelx_CCDC1
_cod_depositor_comments 'Adding full bibliography for 1572011--1572013.cif.'
_cod_original_cell_volume 41350(131)
_cod_database_code 1572012
_shelx_shelxl_version_number 2019/3
_shelx_space_group_comment
;
The symmetry employed for this shelxl refinement is uniquely defined
by the following loop, which should always be used as a source of
symmetry information in preference to the above space-group names.
They are only intended as comments.
;
_shelx_estimated_absorpt_t_min 0.890
_shelx_estimated_absorpt_t_max 0.951

loop_
_space_group_symop_operation_xyz
'x, y, z'
'-y+1/2, x+1/2, z+1/2'
'y+1/2, -x+1/2, z+1/2'
'x+1/2, -y+1/2, -z+1/2'
'-x+1/2, y+1/2, -z+1/2'
'-x, -y, z'
'y, x, -z'
'-y, -x, -z'

loop_
_atom_site_label
_atom_site_type_symbol
_atom_site_fract_x
_atom_site_fract_y
_atom_site_fract_z
_atom_site_U_iso_or_equiv
_atom_site_adp_type
_atom_site_occupancy
_atom_site_site_symmetry_order
_atom_site_calc_flag
_atom_site_refinement_flags_posn
_atom_site_refinement_flags_adp
_atom_site_refinement_flags_occupancy
_atom_site_disorder_assembly
_atom_site_disorder_group
Pd1 Pd -0.20894(7) 0.24474(8) -0.17209(14) 0.0989(12) Uani 1 1 d D . . . .
Pd2 Pd 0.11725(6) 0.11725(6) 0.000000 0.0629(12) Uani 1 2 d S TU P . .
Pd3 Pd 0.31519(11) 0.09098(9) 0.48861(17) 0.1540(19) Uani 1 1 d D . . . .
N1 N -0.1956(5) 0.2577(5) -0.0964(7) 0.090(6) Uani 1 1 d G U . . .
C1 C -0.2199(4) 0.2708(5) -0.0636(9) 0.089(7) Uani 1 1 d G U . . .
H1 H -0.241573 0.273236 -0.076988 0.106 Uiso 1 1 calc R U . . .
C2 C -0.2125(5) 0.2803(5) -0.0112(8) 0.088(7) Uani 1 1 d G U . . .
H2 H -0.229101 0.289262 0.011192 0.106 Uiso 1 1 calc R U . . .
C3 C -0.1808(6) 0.2767(6) 0.0083(7) 0.093(6) Uani 1 1 d G U . . .
H3 H -0.175728 0.283249 0.044140 0.111 Uiso 1 1 calc R U . . .
C4 C -0.1565(4) 0.2637(6) -0.0245(10) 0.094(6) Uani 1 1 d DG U . . .
C5 C -0.1639(5) 0.2541(5) -0.0768(9) 0.090(6) Uani 1 1 d G U . . .
H5 H -0.147298 0.245183 -0.099272 0.108 Uiso 1 1 calc R U . . .
C6 C -0.1215(7) 0.2584(9) -0.0101(13) 0.098(6) Uani 1 1 d D U . . .
O1 O -0.1174(6) 0.2654(6) 0.0364(11) 0.111(7) Uani 1 1 d D U . . .
O2 O -0.1046(6) 0.2402(6) -0.0452(10) 0.097(6) Uani 1 1 d D U . . .
C7 C -0.0759(5) 0.2290(6) -0.0266(10) 0.096(6) Uani 1 1 d G U . . .
C8 C -0.0762(5) 0.2037(6) 0.0110(10) 0.090(6) Uani 1 1 d G U . . .
H8 H -0.096449 0.195164 0.023523 0.108 Uiso 1 1 calc R U . . .
C9 C -0.0469(6) 0.1910(5) 0.0301(9) 0.093(6) Uani 1 1 d G U . . .
H9 H -0.047038 0.173729 0.055805 0.112 Uiso 1 1 calc R U . . .
C10 C -0.0172(5) 0.2035(6) 0.0117(10) 0.096(6) Uani 1 1 d G U . . .
C11 C -0.0170(5) 0.2288(6) -0.0258(10) 0.100(7) Uani 1 1 d G U . . .
H11 H 0.003298 0.237327 -0.038402 0.120 Uiso 1 1 calc R U . . .
C12 C -0.0463(6) 0.2415(5) -0.0450(9) 0.099(6) Uani 1 1 d G U . . .
H12 H -0.046113 0.258762 -0.070685 0.119 Uiso 1 1 calc R U . . .
O3 O 0.0122(5) 0.1932(6) 0.0234(10) 0.096(5) Uani 1 1 d D U . . .
O4 O 0.0058(7) 0.2018(7) 0.1142(11) 0.124(8) Uani 1 1 d D U . . .
C13 C 0.0200(8) 0.1936(9) 0.0742(13) 0.103(6) Uani 1 1 d D U . . .
N5 N 0.0945(5) 0.1407(5) 0.0602(8) 0.091(6) Uani 1 1 d G U . . .
C14 C 0.0671(6) 0.1595(6) 0.0480(7) 0.091(6) Uani 1 1 d G U . . .
H14 H 0.059966 0.161408 0.011663 0.110 Uiso 1 1 calc R U . . .
C15 C 0.0502(5) 0.1754(5) 0.0888(11) 0.098(6) Uani 1 1 d DG U . . .
C16 C 0.0606(6) 0.1726(6) 0.1419(9) 0.099(6) Uani 1 1 d G U . . .
H16 H 0.049027 0.183490 0.169879 0.119 Uiso 1 1 calc R U . . .
C17 C 0.0880(6) 0.1538(6) 0.1542(7) 0.099(6) Uani 1 1 d DG U . . .
C18 C 0.1050(4) 0.1378(5) 0.1133(10) 0.093(6) Uani 1 1 d G U . . .
H18 H 0.123677 0.124960 0.121650 0.111 Uiso 1 1 calc R U . . .
C19 C 0.1031(8) 0.1524(10) 0.2084(12) 0.112(6) Uani 1 1 d D U . . .
O5 O 0.0866(7) 0.1597(7) 0.2475(12) 0.132(8) Uani 1 1 d D U . . .
O6 O 0.1305(6) 0.1335(6) 0.2046(10) 0.110(6) Uani 1 1 d D U . . .
C20 C 0.1434(6) 0.1332(7) 0.2582(9) 0.113(6) Uani 1 1 d G U . . .
C21 C 0.1454(6) 0.1034(6) 0.2851(11) 0.117(7) Uani 1 1 d G U . . .
H21 H 0.132463 0.085399 0.273690 0.140 Uiso 1 1 calc R U . . .
C22 C 0.1664(7) 0.1001(5) 0.3289(11) 0.114(7) Uani 1 1 d G U . . .
H22 H 0.167824 0.079706 0.347314 0.137 Uiso 1 1 calc R U . . .
C23 C 0.1854(6) 0.1264(7) 0.3456(9) 0.114(6) Uani 1 1 d G U . . .
C24 C 0.1833(6) 0.1562(6) 0.3187(11) 0.113(7) Uani 1 1 d G U . . .
H24 H 0.196270 0.174257 0.330127 0.136 Uiso 1 1 calc R U . . .
C25 C 0.1623(7) 0.1596(5) 0.2749(11) 0.112(7) Uani 1 1 d G U . . .
H25 H 0.160908 0.179950 0.256504 0.135 Uiso 1 1 calc R U . . .
O7 O 0.2071(6) 0.1248(6) 0.3839(11) 0.117(6) Uani 1 1 d D U . . .
O8 O 0.1691(7) 0.1479(6) 0.4401(11) 0.118(8) Uani 1 1 d D U . . .
C26 C 0.1930(8) 0.1318(10) 0.4316(13) 0.116(6) Uani 1 1 d D U . . .
N8 N 0.2743(4) 0.1181(5) 0.5020(11) 0.115(7) Uani 1 1 d DG U . . .
C27 C 0.2496(6) 0.1173(5) 0.4634(8) 0.110(7) Uani 1 1 d G U . . .
H27 H 0.252315 0.104698 0.431556 0.132 Uiso 1 1 calc R U . . .
C28 C 0.2209(5) 0.1349(6) 0.4716(10) 0.111(6) Uani 1 1 d DG U . . .
C29 C 0.2169(4) 0.1533(6) 0.5183(11) 0.109(7) Uani 1 1 d G U . . .
H29 H 0.197222 0.165333 0.523825 0.131 Uiso 1 1 calc R U . . .
C30 C 0.2416(6) 0.1541(5) 0.5568(8) 0.110(7) Uani 1 1 d G U . . .
H30 H 0.238823 0.166670 0.588662 0.132 Uiso 1 1 calc R U . . .
C31 C 0.2703(5) 0.1365(6) 0.5486(9) 0.115(7) Uani 1 1 d G U . . .
H31 H 0.287170 0.137021 0.574947 0.138 Uiso 1 1 calc R U . . .
N2 N -0.2120(5) 0.1961(4) -0.1520(8) 0.084(6) Uani 1 1 d G U . . .
C32 C -0.2420(4) 0.1801(5) -0.1483(9) 0.086(6) Uani 1 1 d G U . . .
H32 H -0.261787 0.192021 -0.152999 0.103 Uiso 1 1 calc R U . . .
C33 C -0.2430(4) 0.1467(5) -0.1375(9) 0.087(6) Uani 1 1 d G U . . .
H33 H -0.263489 0.135783 -0.134949 0.104 Uiso 1 1 calc R U . . .
C34 C -0.2140(6) 0.1293(4) -0.1306(9) 0.086(6) Uani 1 1 d G U . . .
H34 H -0.214736 0.106479 -0.123265 0.103 Uiso 1 1 calc R U . . .
C35 C -0.1841(5) 0.1453(5) -0.1344(9) 0.087(6) Uani 1 1 d DG U . . .
C36 C -0.1831(4) 0.1787(5) -0.1451(9) 0.086(6) Uani 1 1 d G U . . .
H36 H -0.162579 0.189650 -0.147680 0.104 Uiso 1 1 calc R U . . .
O9 O -0.1540(5) 0.0995(6) -0.1081(11) 0.102(7) Uani 1 1 d D U . . .
O10 O -0.1279(5) 0.1476(5) -0.1302(9) 0.087(5) Uani 1 1 d D U . . .
C37 C -0.1530(7) 0.1287(8) -0.1160(15) 0.092(6) Uani 1 1 d D U . . .
C38 C -0.0988(4) 0.1354(5) -0.1124(10) 0.083(6) Uani 1 1 d G U . . .
C39 C -0.0762(6) 0.1246(5) -0.1503(7) 0.081(6) Uani 1 1 d G U . . .
H39 H -0.081365 0.125537 -0.187593 0.097 Uiso 1 1 calc R U . . .
C40 C -0.0460(5) 0.1126(5) -0.1336(9) 0.083(6) Uani 1 1 d G U . . .
H40 H -0.030539 0.105234 -0.159556 0.100 Uiso 1 1 calc R U . . .
C41 C -0.0385(4) 0.1113(5) -0.0791(10) 0.079(5) Uani 1 1 d G U . . .
C42 C -0.0611(6) 0.1220(5) -0.0411(7) 0.081(6) Uani 1 1 d G U . . .
H42 H -0.055935 0.121123 -0.003842 0.097 Uiso 1 1 calc R U . . .
C43 C -0.0913(5) 0.1341(5) -0.0578(9) 0.080(6) Uani 1 1 d G U . . .
H43 H -0.106761 0.141427 -0.031878 0.096 Uiso 1 1 calc R U . . .
O11 O -0.0048(5) 0.1045(5) -0.0580(9) 0.078(5) Uani 1 1 d D U . . .
O12 O -0.0212(5) 0.0497(5) -0.0539(10) 0.088(7) Uani 1 1 d D U . . .
C44 C -0.0015(7) 0.0717(7) -0.0485(14) 0.075(6) Uani 1 1 d D U . . .
N6 N 0.0843(5) 0.0843(5) 0.000000 0.064(6) Uani 1 2 d DS TU P . .
C45 C 0.0564(6) 0.0891(6) -0.0264(11) 0.061(6) Uani 1 1 d D U . . .
H45 H 0.053423 0.108523 -0.047010 0.073 Uiso 1 1 calc R U . . .
C46 C 0.0314(6) 0.0660(6) -0.0242(12) 0.073(6) Uani 1 1 d D U . . .
C47 C 0.0365(6) 0.0365(6) 0.000000 0.078(8) Uani 1 2 d DS TU P . .
H47 H 0.020081 0.020080 -0.000001 0.093 Uiso 1 2 calc R U P . .
N7 N 0.1526(6) 0.1526(6) 0.000000 0.095(8) Uani 1 2 d DS TU P . .
C48 C 0.1766(8) 0.1520(8) 0.0351(13) 0.097(7) Uani 1 1 d D U . . .
H48 H 0.177890 0.134155 0.059482 0.117 Uiso 1 1 calc R U . . .
C49 C 0.2003(8) 0.1765(8) 0.0381(13) 0.107(7) Uani 1 1 d D U . . .
C50 C 0.2009(7) 0.2009(7) 0.000000 0.110(9) Uani 1 2 d DS TU P . .
H50 H 0.217364 0.217363 -0.000002 0.132 Uiso 1 2 calc R U P . .
C51 C 0.2266(9) 0.1734(9) 0.0804(15) 0.115(7) Uani 1 1 d D U . . .
O13 O 0.2462(6) 0.1945(7) 0.0881(11) 0.121(8) Uani 1 1 d D U . . .
O14 O 0.2239(7) 0.1475(7) 0.1103(11) 0.119(6) Uani 1 1 d D U . . .
C52 C 0.2442(7) 0.1467(7) 0.1526(10) 0.121(6) Uani 1 1 d G U . . .
C53 C 0.2715(8) 0.1264(7) 0.1547(10) 0.129(7) Uani 1 1 d G U . . .
H53 H 0.278132 0.114566 0.123553 0.155 Uiso 1 1 calc R U . . .
C54 C 0.2891(6) 0.1234(7) 0.2024(13) 0.130(7) Uani 1 1 d G U . . .
H54 H 0.307807 0.109515 0.203801 0.155 Uiso 1 1 calc R U . . .
C55 C 0.2794(7) 0.1407(7) 0.2479(10) 0.126(6) Uani 1 1 d G U . . .
C56 C 0.2521(7) 0.1609(7) 0.2458(10) 0.120(7) Uani 1 1 d G U . . .
H56 H 0.245482 0.172737 0.276935 0.144 Uiso 1 1 calc R U . . .
C57 C 0.2345(6) 0.1639(6) 0.1981(13) 0.120(7) Uani 1 1 d G U . . .
H57 H 0.215806 0.177788 0.196687 0.144 Uiso 1 1 calc R U . . .
C58 C 0.3200(10) 0.1591(10) 0.3009(13) 0.128(7) Uani 1 1 d D U . . .
O15 O 0.2980(7) 0.1356(7) 0.2937(12) 0.128(6) Uani 1 1 d D U . . .
O16 O 0.3261(8) 0.1844(7) 0.2800(13) 0.144(9) Uani 1 1 d D U . . .
N10 N 0.3341(7) 0.1261(5) 0.4403(10) 0.133(7) Uani 1 1 d DG U . . .
C59 C 0.3201(5) 0.1311(6) 0.3899(12) 0.130(7) Uani 1 1 d G U . . .
H59 H 0.301503 0.118640 0.379320 0.156 Uiso 1 1 calc R U . . .
C60 C 0.3333(7) 0.1542(7) 0.3550(8) 0.128(7) Uani 1 1 d DG U . . .
C61 C 0.3605(7) 0.1724(5) 0.3705(10) 0.131(8) Uani 1 1 d G U . . .
H61 H 0.369531 0.188173 0.346606 0.157 Uiso 1 1 calc R U . . .
C62 C 0.3745(5) 0.1674(6) 0.4209(12) 0.132(8) Uani 1 1 d G U . . .
H62 H 0.393107 0.179861 0.431463 0.158 Uiso 1 1 calc R U . . .
C63 C 0.3613(7) 0.1443(7) 0.4558(8) 0.131(8) Uani 1 1 d G U . . .
H63 H 0.370882 0.140939 0.490249 0.157 Uiso 1 1 calc R U . . .
N9 N 0.3548(6) 0.0613(8) 0.4838(15) 0.189(9) Uani 1 1 d DG U . . .
C64 C 0.3839(9) 0.0668(7) 0.5115(12) 0.193(10) Uani 1 1 d G U . . .
H64 H 0.384451 0.081991 0.540512 0.232 Uiso 1 1 calc R U . . .
C65 C 0.4122(6) 0.0501(10) 0.4967(16) 0.198(10) Uani 1 1 d G U . . .
H65 H 0.432051 0.053861 0.515618 0.237 Uiso 1 1 calc R U . . .
C66 C 0.4113(7) 0.0279(9) 0.4542(17) 0.196(9) Uani 1 1 d G U . . .
H66 H 0.430672 0.016497 0.444142 0.235 Uiso 1 1 calc R U . . .
C67 C 0.3823(11) 0.0224(8) 0.4266(13) 0.197(8) Uani 1 1 d DG U . . .
C68 C 0.3540(7) 0.0391(9) 0.4414(15) 0.192(9) Uani 1 1 d G U . . .
H68 H 0.334094 0.035391 0.422454 0.231 Uiso 1 1 calc R U . . .
C69 C 0.3781(12) -0.0036(12) 0.386(2) 0.205(8) Uani 1 1 d D U . . .
N4 N -0.2097(8) 0.2925(3) -0.1935(11) 0.139(7) Uani 1 1 d DG U . . .
C70 C -0.2367(6) 0.3128(6) -0.1879(11) 0.141(8) Uani 1 1 d G U . . .
H70 H -0.256976 0.304147 -0.175587 0.169 Uiso 1 1 calc R U . . .
C71 C -0.2342(7) 0.3459(6) -0.2004(12) 0.148(8) Uani 1 1 d G U . . .
H71 H -0.252711 0.359860 -0.196646 0.177 Uiso 1 1 calc R U . . .
C72 C -0.2046(9) 0.3587(3) -0.2185(13) 0.155(8) Uani 1 1 d G U . . .
H72 H -0.202862 0.381284 -0.227074 0.186 Uiso 1 1 calc R U . . .
C73 C -0.1775(7) 0.3383(7) -0.2241(12) 0.158(8) Uani 1 1 d DG U . . .
C74 C -0.1800(6) 0.3052(7) -0.2116(11) 0.147(8) Uani 1 1 d G U . . .
H74 H -0.161543 0.291282 -0.215385 0.177 Uiso 1 1 calc R U . . .
N3 N -0.2208(7) 0.2326(6) -0.2480(8) 0.124(7) Uani 1 1 d G U . . .
C75 C -0.1950(5) 0.2316(7) -0.2845(11) 0.134(7) Uani 1 1 d G U . . .
H75 H -0.173393 0.236776 -0.273026 0.161 Uiso 1 1 calc R U . . .
C76 C -0.2008(6) 0.2229(7) -0.3379(10) 0.146(7) Uani 1 1 d DG U . . .
C77 C -0.2323(7) 0.2153(7) -0.3547(8) 0.138(8) Uani 1 1 d G U . . .
H77 H -0.236277 0.209386 -0.391115 0.166 Uiso 1 1 calc R U . . .
C78 C -0.2581(5) 0.2163(7) -0.3181(11) 0.131(8) Uani 1 1 d G U . . .
H78 H -0.279697 0.211081 -0.329613 0.157 Uiso 1 1 calc R U . . .
C79 C -0.2523(6) 0.2249(7) -0.2648(10) 0.125(8) Uani 1 1 d G U . . .
H79 H -0.269965 0.225624 -0.239817 0.150 Uiso 1 1 calc R U . . .
N11 N 0.3003(8) 0.0548(7) 0.5392(15) 0.197(9) Uani 1 1 d DG U . . .
C80 C 0.2836(10) 0.0301(10) 0.5123(9) 0.200(10) Uani 1 1 d G U . . .
H80 H 0.283118 0.029784 0.474028 0.240 Uiso 1 1 calc R U . . .
C81 C 0.2675(9) 0.0058(7) 0.5414(16) 0.203(9) Uani 1 1 d DG U . . .
C82 C 0.2682(8) 0.0063(7) 0.5974(16) 0.202(10) Uani 1 1 d G U . . .
H82 H 0.257179 -0.010269 0.617254 0.243 Uiso 1 1 calc R U . . .
C83 C 0.2849(9) 0.0310(9) 0.6243(9) 0.204(10) Uani 1 1 d G U . . .
H83 H 0.285365 0.031358 0.662567 0.244 Uiso 1 1 calc R U . . .
C84 C 0.3010(8) 0.0553(7) 0.5952(16) 0.202(10) Uani 1 1 d G U . . .
H84 H 0.312428 0.072198 0.613611 0.243 Uiso 1 1 calc R U . . .
C85 C 0.2568(14) -0.0248(8) 0.5164(15) 0.207(9) Uani 1 1 d D U . . .
O17 O 0.2621(10) -0.0226(9) 0.4623(12) 0.208(10) Uani 1 1 d D U . . .
O18 O 0.2602(11) -0.0507(8) 0.5404(14) 0.220(12) Uani 1 1 d D U . . .
C86 C -0.1461(9) 0.3464(12) -0.2509(19) 0.174(8) Uani 1 1 d D U . . .
O19 O -0.1535(9) 0.3654(9) -0.2953(13) 0.184(9) Uani 1 1 d D U . . .
O20 O -0.1246(9) 0.3258(8) -0.2551(16) 0.178(10) Uani 1 1 d D U . . .
C87 C -0.1744(7) 0.2313(12) -0.3766(13) 0.160(7) Uani 1 1 d D U . . .
O21 O -0.1439(6) 0.2295(8) -0.3514(11) 0.166(7) Uani 1 1 d D U . . .
O22 O -0.1776(7) 0.2231(9) -0.4231(10) 0.177(10) Uani 1 1 d D U . . .
C88 C -0.1103(6) 0.2676(7) -0.3678(10) 0.172(9) Uani 1 1 d G U . . .
H88 H -0.129258 0.267497 -0.345669 0.207 Uiso 1 1 calc R U . . .
C89 C -0.0945(8) 0.2970(6) -0.3792(12) 0.172(9) Uani 1 1 d G U . . .
H89 H -0.102710 0.316955 -0.364794 0.206 Uiso 1 1 calc R U . . .
C90 C -0.0667(7) 0.2972(7) -0.4116(13) 0.172(9) Uani 1 1 d G U . . .
H90 H -0.055971 0.317286 -0.419386 0.207 Uiso 1 1 calc R U . . .
C91 C -0.0548(6) 0.2680(7) -0.4327(11) 0.173(9) Uani 1 1 d G U . . .
C92 C -0.0705(4) 0.2386(6) -0.4213(7) 0.173(8) Uani 1 1 d G U . . .
C93 C -0.0983(4) 0.2384(6) -0.3889(7) 0.172(8) Uani 1 1 d G U . . .
C94 C -0.1141(5) 0.2091(7) -0.3775(11) 0.173(7) Uani 1 1 d DG U . . .
C95 C -0.1021(7) 0.1799(6) -0.3986(12) 0.177(9) Uani 1 1 d G U . . .
H95 H -0.112845 0.159809 -0.390844 0.212 Uiso 1 1 calc R U . . .
C96 C -0.0743(7) 0.1801(7) -0.4310(11) 0.178(9) Uani 1 1 d G U . . .
H96 H -0.066107 0.160139 -0.445437 0.214 Uiso 1 1 calc R U . . .
C97 C -0.0585(6) 0.2095(7) -0.4424(10) 0.177(9) Uani 1 1 d G U . . .
H97 H -0.039558 0.209595 -0.464562 0.212 Uiso 1 1 calc R U . . .
C98 C 0.3883(8) -0.0740(9) 0.4136(12) 0.233(10) Uani 1 1 d G U . . .
H98 H 0.391222 -0.055974 0.437255 0.280 Uiso 1 1 calc R U . . .
C99 C 0.3768(8) -0.1037(11) 0.4334(14) 0.236(11) Uani 1 1 d G U . . .
H99 H 0.371852 -0.105959 0.470658 0.284 Uiso 1 1 calc R U . . .
C100 C 0.3725(8) -0.1301(9) 0.3988(18) 0.236(11) Uani 1 1 d G U . . .
H100 H 0.364626 -0.150428 0.412352 0.283 Uiso 1 1 calc R U . . .
C101 C 0.3797(8) -0.1269(6) 0.3443(17) 0.234(11) Uani 1 1 d G U . . .
C102 C 0.3912(6) -0.0972(6) 0.3245(12) 0.233(10) Uani 1 1 d G U . . .
C103 C 0.3955(6) -0.0708(6) 0.3591(12) 0.229(9) Uani 1 1 d G U . . .
C104 C 0.4070(8) -0.0411(6) 0.3393(17) 0.226(9) Uani 1 1 d G U . . .
C105 C 0.4142(8) -0.0378(9) 0.2848(18) 0.230(10) Uani 1 1 d G U . . .
H105 H 0.422084 -0.017488 0.271230 0.277 Uiso 1 1 calc R U . . .
C106 C 0.4099(8) -0.0642(11) 0.2502(14) 0.233(10) Uani 1 1 d G U . . .
H106 H 0.414858 -0.061956 0.212923 0.280 Uiso 1 1 calc R U . . .
C107 C 0.3984(8) -0.0939(9) 0.2700(12) 0.231(10) Uani 1 1 d G U . . .
H107 H 0.395489 -0.111942 0.246324 0.278 Uiso 1 1 calc R U . . .
O23 O 0.3507(10) -0.0115(10) 0.3754(17) 0.208(11) Uani 1 1 d D U . . .
O24 O 0.4032(10) -0.0242(8) 0.3890(17) 0.212(8) Uani 1 1 d D U . . .
S1 S 0.2569(4) 0.3993(4) 0.3047(8) 0.190(6) Uani 1 1 d D U . . .
O40 O 0.2628(8) 0.3643(6) 0.3002(14) 0.161(10) Uani 1 1 d D U . . .
C108 C 0.2926(10) 0.4159(11) 0.332(2) 0.177(13) Uani 1 1 d D U . . .
H10A H 0.289959 0.439641 0.335425 0.266 Uiso 1 1 calc R U . . .
H10B H 0.296834 0.406127 0.366918 0.266 Uiso 1 1 calc R U . . .
H10C H 0.311005 0.411293 0.307392 0.266 Uiso 1 1 calc R U . . .
C109 C 0.2510(14) 0.4114(12) 0.2377(14) 0.184(13) Uani 1 1 d D U . . .
H10D H 0.246777 0.435065 0.236432 0.277 Uiso 1 1 calc R U . . .
H10E H 0.270675 0.406420 0.216604 0.277 Uiso 1 1 calc R U . . .
H10F H 0.232224 0.399663 0.222487 0.277 Uiso 1 1 calc R U . . .
S2 S 0.1851(3) 0.0601(3) 0.1027(6) 0.139(4) Uani 1 1 d D U . . .
O41 O 0.1576(6) 0.0792(6) 0.0761(12) 0.135(8) Uani 1 1 d D U . . .
C110 C 0.1695(10) 0.0207(7) 0.1125(18) 0.133(11) Uani 1 1 d D U . . .
H11A H 0.186221 0.006974 0.129684 0.200 Uiso 1 1 calc R U . . .
H11B H 0.150140 0.021850 0.135801 0.200 Uiso 1 1 calc R U . . .
H11C H 0.163407 0.011198 0.077701 0.200 Uiso 1 1 calc R U . . .
C111 C 0.1903(11) 0.0775(9) 0.1677(12) 0.135(11) Uani 1 1 d D U . . .
H11D H 0.207944 0.066021 0.186754 0.202 Uiso 1 1 calc R U . . .
H11E H 0.196033 0.100748 0.164134 0.202 Uiso 1 1 calc R U . . .
H11F H 0.169897 0.075440 0.188162 0.202 Uiso 1 1 calc R U . . .
S3 S 0.2767(5) 0.0456(4) 0.3364(8) 0.193(6) Uani 1 1 d D U . . .
O42 O 0.2799(9) 0.0590(8) 0.3914(12) 0.175(10) Uani 1 1 d D U . . .
C112 C 0.2709(13) 0.0034(6) 0.330(2) 0.191(14) Uani 1 1 d D U . . .
H12A H 0.269159 -0.002496 0.292298 0.287 Uiso 1 1 calc R U . . .
H12B H 0.289585 -0.008100 0.346566 0.287 Uiso 1 1 calc R U . . .
H12C H 0.250758 -0.002925 0.349238 0.287 Uiso 1 1 calc R U . . .
C113 C 0.2412(11) 0.0606(10) 0.303(2) 0.189(14) Uani 1 1 d D U . . .
H12D H 0.240058 0.051137 0.266549 0.283 Uiso 1 1 calc R U . . .
H12E H 0.221624 0.054455 0.323203 0.283 Uiso 1 1 calc R U . . .
H12F H 0.242466 0.084539 0.300081 0.283 Uiso 1 1 calc R U . . .
N12 N 0.3218(7) 0.3218(7) 0.500000 0.251(12) Uani 1 2 d DS TU P . .
O25 O 0.2999(6) 0.2999(6) 0.500000 0.244(15) Uani 1 2 d DS TU P . .
O26 O 0.3131(11) 0.3477(8) 0.475(2) 0.251(13) Uani 1 1 d D U . . .
O27 O 0.3496(7) 0.3110(11) 0.483(2) 0.254(13) Uani 1 1 d D U . . .
N13 N 0.4409(12) 0.2303(11) 0.3674(18) 0.285(16) Uani 1 1 d D U . . .
O28 O 0.4248(12) 0.2095(12) 0.340(2) 0.300(17) Uani 1 1 d D U . . .
O29 O 0.4562(12) 0.2500(10) 0.3388(19) 0.276(16) Uani 1 1 d D U . . .
O30 O 0.4582(13) 0.2183(12) 0.4056(17) 0.285(17) Uani 1 1 d D U . . .
N14 N 0.2482(7) 0.2015(8) 0.3862(12) 0.118(8) Uani 1 1 d D U . . .
O31 O 0.2472(6) 0.2167(6) 0.3416(9) 0.117(8) Uani 1 1 d D U . . .
O32 O 0.2726(6) 0.1851(7) 0.3988(11) 0.141(9) Uani 1 1 d D U . . .
O33 O 0.2236(6) 0.2018(6) 0.4150(9) 0.115(8) Uani 1 1 d D U . . .
N15 N 0.155(2) 0.413(2) 0.433(4) 0.65(4) Uani 1 1 d D U . . .
O34 O 0.164(3) 0.3843(19) 0.423(6) 0.65(4) Uani 1 1 d D U . . .
O35 O 0.165(3) 0.427(3) 0.474(4) 0.65(4) Uani 1 1 d D U . . .
O36 O 0.128(2) 0.423(3) 0.413(5) 0.65(4) Uani 1 1 d D U . . .
N16 N 0.0901(16) 0.0418(11) 0.174(2) 0.36(2) Uani 1 1 d D U . . .
O37 O 0.0735(15) 0.0207(12) 0.151(2) 0.34(2) Uani 1 1 d D U . . .
O38 O 0.0833(16) 0.0714(11) 0.166(3) 0.36(2) Uani 1 1 d D U . . .
O39 O 0.0997(16) 0.0345(15) 0.221(2) 0.37(2) Uani 1 1 d D U . . .

loop_
_atom_site_aniso_label
_atom_site_aniso_U_11
_atom_site_aniso_U_22
_atom_site_aniso_U_33
_atom_site_aniso_U_23
_atom_site_aniso_U_13
_atom_site_aniso_U_12
Pd1 0.072(2) 0.126(3) 0.099(3) -0.001(2) 0.0009(19) 0.0174(19)
Pd2 0.0546(15) 0.0546(15) 0.080(3) 0.0083(16) -0.0083(16) 0.0008(19)
Pd3 0.212(4) 0.103(3) 0.146(4) -0.029(3) -0.085(3) 0.027(3)
N1 0.085(10) 0.096(10) 0.090(10) 0.000(9) 0.013(8) 0.017(9)
C1 0.086(12) 0.092(13) 0.087(13) 0.006(12) 0.013(10) 0.024(11)
C2 0.082(12) 0.095(13) 0.087(13) 0.008(12) 0.011(11) 0.022(12)
C3 0.085(12) 0.103(13) 0.091(13) 0.002(12) 0.004(10) 0.025(12)
C4 0.086(10) 0.102(12) 0.095(11) 0.006(11) 0.007(9) 0.021(10)
C5 0.083(11) 0.095(12) 0.091(12) 0.011(11) 0.012(10) 0.015(11)
C6 0.086(10) 0.104(12) 0.103(11) 0.003(10) -0.003(9) 0.019(10)
O1 0.103(14) 0.115(15) 0.115(12) -0.015(12) -0.014(11) 0.010(13)
O2 0.084(9) 0.103(10) 0.104(10) 0.002(8) -0.011(8) 0.022(8)
C7 0.081(10) 0.099(12) 0.108(12) 0.000(10) -0.015(10) 0.017(10)
C8 0.076(11) 0.085(13) 0.110(14) -0.006(10) -0.015(11) 0.018(11)
C9 0.079(10) 0.092(13) 0.110(14) -0.008(11) -0.020(11) 0.018(11)
C10 0.083(9) 0.096(12) 0.109(12) -0.007(10) -0.017(10) 0.015(10)
C11 0.084(11) 0.103(13) 0.112(14) -0.001(11) -0.016(11) 0.019(11)
C12 0.081(10) 0.104(13) 0.111(14) 0.004(11) -0.010(11) 0.020(11)
O3 0.079(9) 0.102(9) 0.106(9) -0.005(9) -0.012(8) 0.013(8)
O4 0.117(15) 0.135(16) 0.120(13) -0.010(13) 0.006(12) 0.012(13)
C13 0.088(11) 0.113(12) 0.107(10) -0.005(11) -0.010(9) 0.014(10)
N5 0.080(10) 0.093(10) 0.100(10) -0.001(9) -0.010(9) -0.006(8)
C14 0.081(11) 0.097(12) 0.097(12) -0.007(11) -0.015(10) -0.002(10)
C15 0.080(10) 0.111(12) 0.102(11) -0.006(11) -0.011(9) 0.005(9)
C16 0.079(12) 0.117(13) 0.101(11) -0.008(12) -0.006(10) 0.013(10)
C17 0.084(11) 0.108(12) 0.104(10) -0.009(11) -0.008(9) 0.012(9)
C18 0.081(12) 0.098(12) 0.100(10) -0.007(11) -0.009(10) 0.006(10)
C19 0.108(11) 0.119(12) 0.107(10) -0.006(11) -0.017(9) 0.016(9)
O5 0.119(15) 0.157(17) 0.119(13) -0.003(14) -0.004(12) 0.022(13)
O6 0.112(10) 0.110(10) 0.107(9) -0.011(9) -0.023(8) 0.014(8)
C20 0.122(12) 0.103(12) 0.113(10) -0.010(11) -0.032(9) 0.005(11)
C21 0.128(14) 0.105(13) 0.117(13) -0.005(12) -0.031(11) 0.002(12)
C22 0.124(14) 0.106(13) 0.111(13) -0.004(12) -0.026(11) 0.001(12)
C23 0.123(12) 0.107(12) 0.112(11) -0.004(11) -0.024(9) -0.001(11)
C24 0.122(14) 0.104(13) 0.113(13) -0.005(12) -0.031(11) -0.005(12)
C25 0.118(14) 0.103(13) 0.115(13) -0.006(12) -0.029(11) 0.000(12)
O7 0.123(10) 0.120(10) 0.109(10) -0.005(9) -0.021(8) -0.002(9)
O8 0.114(13) 0.133(16) 0.106(15) -0.004(13) -0.029(11) -0.001(11)
C26 0.118(12) 0.121(12) 0.108(11) -0.002(11) -0.020(9) -0.003(10)
N8 0.122(11) 0.113(11) 0.110(11) -0.003(10) -0.023(9) -0.002(10)
C27 0.115(12) 0.114(13) 0.102(13) -0.002(12) -0.016(10) -0.005(11)
C28 0.113(11) 0.116(13) 0.104(11) 0.000(11) -0.016(10) -0.005(10)
C29 0.109(14) 0.114(14) 0.105(13) -0.001(12) -0.015(11) -0.007(12)
C30 0.116(14) 0.111(14) 0.104(14) -0.001(13) -0.019(12) -0.005(12)
C31 0.122(14) 0.116(14) 0.108(13) -0.001(11) -0.021(12) 0.001(12)
N2 0.074(10) 0.094(10) 0.085(10) -0.006(9) 0.004(10) 0.009(8)
C32 0.070(11) 0.097(12) 0.091(13) -0.006(12) -0.001(12) 0.010(10)
C33 0.069(11) 0.095(12) 0.096(13) -0.010(13) -0.003(12) 0.009(10)
C34 0.068(10) 0.088(12) 0.103(13) -0.013(12) -0.002(12) 0.007(9)
C35 0.069(9) 0.093(10) 0.100(11) -0.010(11) 0.006(11) 0.007(9)
C36 0.072(11) 0.097(11) 0.090(12) -0.003(11) 0.013(11) 0.010(9)
O9 0.069(13) 0.097(11) 0.139(16) 0.000(12) -0.012(12) 0.000(10)
O10 0.071(8) 0.086(9) 0.103(10) -0.001(8) -0.008(8) 0.004(7)
C37 0.071(9) 0.095(10) 0.110(12) -0.002(10) 0.001(10) 0.005(8)
C38 0.071(9) 0.078(11) 0.099(11) 0.000(11) -0.008(9) 0.001(9)
C39 0.068(11) 0.085(13) 0.090(12) -0.007(12) -0.019(9) 0.003(10)
C40 0.071(11) 0.087(13) 0.093(11) -0.003(12) -0.015(10) 0.009(11)
C41 0.071(9) 0.073(10) 0.092(11) -0.003(10) -0.015(9) 0.000(9)
C42 0.069(11) 0.073(12) 0.099(12) -0.009(12) -0.013(10) -0.005(10)
C43 0.070(11) 0.071(12) 0.099(11) -0.007(12) -0.008(10) 0.000(11)
O11 0.070(8) 0.068(8) 0.095(9) 0.007(8) -0.008(8) 0.005(8)
O12 0.076(11) 0.066(11) 0.121(15) 0.006(12) -0.022(12) -0.003(9)
C44 0.069(9) 0.066(9) 0.091(12) 0.005(10) -0.012(10) -0.002(8)
N6 0.059(6) 0.059(6) 0.073(10) 0.010(6) -0.010(6) 0.004(8)
C45 0.058(9) 0.056(10) 0.070(12) 0.013(10) -0.010(9) -0.001(9)
C46 0.067(9) 0.064(9) 0.089(12) 0.015(9) -0.011(9) -0.008(9)
C47 0.069(10) 0.069(10) 0.094(18) 0.019(10) -0.019(10) -0.008(13)
N7 0.092(9) 0.092(9) 0.099(14) 0.006(8) -0.006(8) -0.008(11)
C48 0.100(11) 0.096(12) 0.095(14) 0.006(11) -0.010(10) -0.015(11)
C49 0.106(11) 0.106(11) 0.109(13) 0.011(10) -0.017(9) -0.022(11)
C50 0.106(12) 0.106(12) 0.117(18) 0.016(10) -0.016(10) -0.019(15)
C51 0.108(11) 0.121(11) 0.115(12) 0.005(10) -0.023(10) -0.015(10)
O13 0.109(14) 0.134(14) 0.119(16) 0.014(13) -0.026(13) -0.024(11)
O14 0.118(10) 0.124(10) 0.113(10) 0.004(9) -0.022(8) -0.015(9)
C52 0.119(12) 0.130(13) 0.115(11) -0.004(11) -0.024(10) -0.006(11)
C53 0.130(14) 0.141(14) 0.117(13) -0.006(13) -0.022(11) 0.006(12)
C54 0.128(14) 0.141(15) 0.120(13) -0.010(13) -0.023(11) 0.008(13)
C55 0.128(12) 0.129(13) 0.121(11) -0.009(11) -0.022(10) -0.001(11)
C56 0.119(14) 0.126(14) 0.115(13) -0.007(13) -0.022(11) -0.007(12)
C57 0.116(14) 0.126(14) 0.117(13) -0.005(12) -0.023(11) -0.008(12)
C58 0.127(12) 0.120(12) 0.137(12) -0.008(11) -0.023(10) 0.003(10)
O15 0.131(11) 0.125(10) 0.128(10) -0.002(9) -0.024(9) -0.001(9)
O16 0.147(17) 0.126(14) 0.159(17) 0.000(13) -0.013(15) 0.000(13)
N10 0.139(12) 0.124(11) 0.136(12) -0.012(10) -0.024(10) 0.000(10)
C59 0.139(14) 0.115(13) 0.136(13) -0.013(12) -0.027(11) -0.003(12)
C60 0.132(13) 0.113(13) 0.140(12) -0.012(11) -0.027(10) 0.000(11)
C61 0.137(15) 0.114(14) 0.142(15) -0.012(13) -0.034(12) -0.002(12)
C62 0.137(15) 0.117(15) 0.141(15) -0.008(13) -0.032(12) -0.001(12)
C63 0.138(14) 0.122(15) 0.134(15) -0.010(13) -0.027(12) 0.001(12)
N9 0.194(13) 0.175(13) 0.196(14) -0.018(10) -0.019(11) 0.020(11)
C64 0.197(16) 0.177(16) 0.205(17) -0.033(14) -0.022(13) 0.029(14)
C65 0.203(16) 0.179(17) 0.211(18) -0.036(14) -0.021(15) 0.035(15)
C66 0.204(16) 0.177(17) 0.207(17) -0.033(14) -0.022(14) 0.030(15)
C67 0.205(14) 0.183(14) 0.204(15) -0.026(12) -0.020(13) 0.017(12)
C68 0.201(15) 0.177(15) 0.198(16) -0.020(12) -0.023(14) 0.016(13)
C69 0.212(14) 0.193(14) 0.209(14) -0.031(12) -0.014(13) 0.008(11)
N4 0.139(12) 0.145(11) 0.133(12) 0.008(10) -0.005(11) 0.017(10)
C70 0.144(14) 0.146(14) 0.133(15) 0.011(14) -0.007(14) 0.024(12)
C71 0.150(15) 0.145(14) 0.148(16) 0.011(15) -0.009(15) 0.026(13)
C72 0.154(15) 0.149(15) 0.162(16) 0.011(14) -0.005(14) 0.023(12)
C73 0.149(13) 0.155(13) 0.170(14) 0.020(12) 0.001(12) 0.020(11)
C74 0.138(13) 0.153(13) 0.151(14) 0.016(13) -0.004(13) 0.018(12)
N3 0.119(12) 0.144(11) 0.108(11) 0.006(9) 0.011(9) 0.024(11)
C75 0.118(13) 0.172(14) 0.113(12) -0.002(12) 0.012(10) 0.026(13)
C76 0.128(12) 0.190(13) 0.119(12) -0.014(12) 0.007(10) 0.027(12)
C77 0.122(13) 0.184(15) 0.108(14) -0.014(14) 0.017(11) 0.028(14)
C78 0.123(13) 0.169(16) 0.100(14) -0.007(14) 0.012(11) 0.033(14)
C79 0.119(13) 0.156(14) 0.100(13) -0.002(13) 0.010(11) 0.028(13)
N11 0.213(14) 0.187(13) 0.190(14) 0.019(11) -0.008(11) 0.010(11)
C80 0.218(16) 0.191(15) 0.191(16) 0.016(13) -0.007(14) 0.006(13)
C81 0.218(15) 0.196(14) 0.195(15) 0.013(12) -0.005(14) -0.001(13)
C82 0.219(18) 0.194(17) 0.193(15) 0.015(14) -0.005(16) -0.004(15)
C83 0.224(18) 0.192(17) 0.195(16) 0.016(14) -0.010(16) -0.001(16)
C84 0.224(17) 0.192(16) 0.190(15) 0.018(14) -0.009(15) 0.003(15)
C85 0.220(15) 0.199(14) 0.203(14) 0.006(12) -0.005(13) -0.002(13)
O17 0.217(14) 0.203(14) 0.204(14) 0.005(11) -0.003(12) 0.001(12)
O18 0.23(2) 0.214(17) 0.21(2) 0.019(15) -0.023(18) -0.004(16)
C86 0.162(13) 0.175(14) 0.184(14) 0.020(12) 0.012(12) 0.010(11)
O19 0.178(13) 0.187(13) 0.188(14) 0.022(11) 0.008(11) 0.012(11)
O20 0.159(17) 0.180(18) 0.20(2) 0.030(16) 0.022(16) 0.009(14)
C87 0.138(11) 0.205(13) 0.137(12) -0.011(12) 0.015(10) 0.021(12)
O21 0.144(10) 0.199(12) 0.157(11) -0.007(10) 0.005(9) 0.012(10)
O22 0.159(17) 0.23(2) 0.140(13) -0.018(15) 0.007(12) 0.035(17)
C88 0.135(17) 0.207(17) 0.174(18) 0.002(17) 0.021(15) 0.021(15)
C89 0.134(18) 0.207(18) 0.174(19) 0.003(18) 0.024(15) 0.023(16)
C90 0.133(18) 0.209(18) 0.18(2) 0.004(18) 0.023(15) 0.020(16)
C91 0.132(17) 0.211(18) 0.178(19) 0.002(18) 0.021(15) 0.022(15)
C92 0.137(15) 0.205(17) 0.176(17) -0.002(16) 0.012(13) 0.022(14)
C93 0.140(14) 0.206(16) 0.171(16) -0.001(15) 0.011(12) 0.019(13)
C94 0.141(13) 0.207(15) 0.171(14) -0.006(14) 0.007(11) 0.015(12)
C95 0.140(16) 0.212(17) 0.179(17) -0.010(16) 0.005(14) 0.018(14)
C96 0.140(17) 0.209(18) 0.184(18) -0.009(17) 0.008(14) 0.028(15)
C97 0.140(16) 0.210(18) 0.181(18) -0.004(17) 0.010(14) 0.028(15)
C98 0.25(2) 0.222(19) 0.225(19) -0.027(17) -0.023(19) 0.025(19)
C99 0.26(2) 0.22(2) 0.22(2) -0.024(18) -0.02(2) 0.03(2)
C100 0.26(2) 0.22(2) 0.23(2) -0.025(18) -0.02(2) 0.03(2)
C101 0.26(2) 0.218(19) 0.23(2) -0.027(18) -0.02(2) 0.032(19)
C102 0.252(18) 0.221(18) 0.227(19) -0.030(16) -0.016(19) 0.027(17)
C103 0.244(17) 0.219(16) 0.225(18) -0.031(15) -0.016(18) 0.024(16)
C104 0.236(15) 0.219(15) 0.222(15) -0.031(13) -0.014(15) 0.026(14)
C105 0.244(19) 0.223(19) 0.224(17) -0.034(16) -0.010(18) 0.024(18)
C106 0.25(2) 0.22(2) 0.229(19) -0.034(16) -0.011(19) 0.022(19)
C107 0.25(2) 0.220(19) 0.226(19) -0.031(17) -0.01(2) 0.026(19)
O23 0.210(15) 0.20(2) 0.22(2) -0.044(17) -0.008(16) 0.008(15)
O24 0.218(12) 0.205(12) 0.213(13) -0.020(10) -0.010(11) 0.014(10)
S1 0.203(14) 0.131(11) 0.236(17) 0.001(12) -0.040(13) -0.008(11)
O40 0.172(18) 0.119(16) 0.192(19) -0.005(16) -0.024(16) -0.017(15)
C108 0.19(3) 0.13(2) 0.22(3) -0.01(2) -0.03(2) -0.01(2)
C109 0.20(3) 0.13(2) 0.22(3) 0.00(2) -0.03(2) 0.02(2)
S2 0.157(11) 0.110(9) 0.150(11) 0.019(8) -0.031(9) 0.005(8)
O41 0.140(16) 0.113(15) 0.153(17) 0.032(14) -0.035(15) 0.006(14)
C110 0.16(2) 0.101(19) 0.14(2) 0.009(19) -0.02(2) 0.016(19)
C111 0.17(3) 0.11(2) 0.13(2) 0.026(19) -0.017(19) 0.01(2)
S3 0.243(15) 0.156(12) 0.181(14) -0.028(11) -0.078(13) 0.024(11)
O42 0.22(2) 0.144(17) 0.165(19) 0.006(16) -0.046(17) 0.018(17)
C112 0.23(3) 0.16(2) 0.19(3) -0.02(2) -0.08(3) 0.03(2)
C113 0.24(3) 0.15(2) 0.18(3) -0.02(2) -0.08(2) 0.01(2)
N12 0.251(13) 0.251(13) 0.253(16) 0.001(7) -0.001(7) -0.004(9)
O25 0.238(15) 0.238(15) 0.26(2) 0.005(14) -0.005(14) 0.007(15)
O26 0.251(15) 0.251(15) 0.252(17) 0.000(10) 0.002(11) -0.005(10)
O27 0.251(14) 0.256(16) 0.255(17) 0.004(11) -0.002(10) -0.005(10)
N13 0.287(19) 0.280(19) 0.287(19) -0.006(12) 0.003(12) 0.003(12)
O28 0.30(2) 0.30(2) 0.30(2) -0.014(18) -0.004(18) -0.004(18)
O29 0.28(2) 0.27(2) 0.28(2) -0.004(17) 0.008(18) 0.028(17)
O30 0.29(2) 0.28(2) 0.29(2) -0.005(17) 0.002(17) -0.012(19)
N14 0.132(12) 0.111(13) 0.111(12) 0.003(10) -0.010(10) -0.006(10)
O31 0.144(15) 0.106(15) 0.101(14) -0.008(11) -0.028(12) -0.032(13)
O32 0.150(15) 0.142(17) 0.131(17) 0.008(14) -0.004(14) 0.019(13)
O33 0.132(14) 0.102(14) 0.111(15) -0.005(12) -0.012(11) -0.015(12)
N15 0.65(4) 0.66(4) 0.65(4) 0.001(13) 0.003(13) -0.002(13)
O34 0.65(4) 0.66(4) 0.65(5) 0.01(2) 0.01(2) 0.00(2)
O35 0.65(4) 0.66(4) 0.65(4) -0.001(19) 0.01(2) 0.00(2)
O36 0.65(4) 0.66(4) 0.65(4) 0.00(2) 0.007(19) 0.00(2)
N16 0.35(2) 0.36(2) 0.36(2) 0.003(12) -0.003(12) 0.000(12)
O37 0.34(3) 0.34(2) 0.35(3) 0.007(19) 0.001(19) 0.011(19)
O38 0.35(3) 0.35(2) 0.38(3) 0.003(18) 0.00(2) -0.005(18)
O39 0.37(3) 0.38(3) 0.36(2) 0.005(19) -0.011(18) 0.00(2)

loop_
_atom_type_symbol
_atom_type_description
_atom_type_scat_dispersion_real
_atom_type_scat_dispersion_imag
_atom_type_scat_source
C C 0.0033 0.0016 'International Tables Vol C Tables 4.2.6.8 and 6.1.1.4'
H H 0.0000 0.0000 'International Tables Vol C Tables 4.2.6.8 and 6.1.1.4'
N N 0.0061 0.0033 'International Tables Vol C Tables 4.2.6.8 and 6.1.1.4'
O O 0.0106 0.0060 'International Tables Vol C Tables 4.2.6.8 and 6.1.1.4'
Pd Pd -0.9988 1.0072 'International Tables Vol C Tables 4.2.6.8 and 6.1.1.4'
S S 0.1246 0.1234 'International Tables Vol C Tables 4.2.6.8 and 6.1.1.4'

loop_
_geom_angle_atom_site_label_1
_geom_angle_atom_site_label_2
_geom_angle_atom_site_label_3
_geom_angle
_geom_angle_site_symmetry_1
_geom_angle_site_symmetry_3
_geom_angle_publ_flag
N3 Pd1 N4 89.3(11) . . ?
N3 Pd1 N1 178.1(11) . . ?
N4 Pd1 N1 89.8(10) . . ?
N3 Pd1 N2 88.5(9) . . ?
N4 Pd1 N2 175.5(11) . . ?
N1 Pd1 N2 92.5(8) . . ?
N6 Pd2 N5 90.5(6) . 7 ?
N6 Pd2 N5 90.5(6) . . ?
N5 Pd2 N5 178.9(12) 7 . ?
N6 Pd2 N7 180.0 . . ?
N5 Pd2 N7 89.5(6) 7 . ?
N5 Pd2 N7 89.5(6) . . ?
N9 Pd3 N10 94.8(12) . . ?
N9 Pd3 N11 80.8(13) . . ?
N10 Pd3 N11 174.9(13) . . ?
N9 Pd3 N8 173.1(12) . . ?
N10 Pd3 N8 91.4(10) . . ?
N11 Pd3 N8 92.8(11) . . ?
C1 N1 C5 120.0 . . ?
C1 N1 Pd1 116.9(13) . . ?
C5 N1 Pd1 123.1(13) . . ?
N1 C1 C2 120.0 . . ?
N1 C1 H1 120.0 . . ?
C2 C1 H1 120.0 . . ?
C3 C2 C1 120.0 . . ?
C3 C2 H2 120.0 . . ?
C1 C2 H2 120.0 . . ?
C2 C3 C4 120.0 . . ?
C2 C3 H3 120.0 . . ?
C4 C3 H3 120.0 . . ?
C5 C4 C3 120.0 . . ?
C5 C4 C6 113(2) . . ?
C3 C4 C6 127(2) . . ?
C4 C5 N1 120.0 . . ?
C4 C5 H5 120.0 . . ?
N1 C5 H5 120.0 . . ?
O1 C6 O2 133(3) . . ?
O1 C6 C4 109(3) . . ?
O2 C6 C4 115(3) . . ?
C6 O2 C7 115(2) . . ?
O2 C7 C8 119(2) . . ?
O2 C7 C12 121(2) . . ?
C8 C7 C12 120.0 . . ?
C7 C8 C9 120.0 . . ?
C7 C8 H8 120.0 . . ?
C9 C8 H8 120.0 . . ?
C10 C9 C8 120.0 . . ?
C10 C9 H9 120.0 . . ?
C8 C9 H9 120.0 . . ?
O3 C10 C9 127(2) . . ?
O3 C10 C11 112(2) . . ?
C9 C10 C11 120.0 . . ?
C12 C11 C10 120.0 . . ?
C12 C11 H11 120.0 . . ?
C10 C11 H11 120.0 . . ?
C11 C12 C7 120.0 . . ?
C11 C12 H12 120.0 . . ?
C7 C12 H12 120.0 . . ?
C10 O3 C13 116(3) . . ?
O4 C13 O3 134(3) . . ?
O4 C13 C15 110(3) . . ?
O3 C13 C15 116(3) . . ?
C14 N5 C18 120.0 . . ?
C14 N5 Pd2 118.3(14) . . ?
C18 N5 Pd2 121.7(14) . . ?
C15 C14 N5 120.0 . . ?
C15 C14 H14 120.0 . . ?
N5 C14 H14 120.0 . . ?
C14 C15 C16 120.0 . . ?
C14 C15 C13 118(2) . . ?
C16 C15 C13 122(2) . . ?
C17 C16 C15 120.0 . . ?
C17 C16 H16 120.0 . . ?
C15 C16 H16 120.0 . . ?
C16 C17 C18 120.0 . . ?
C16 C17 C19 124(2) . . ?
C18 C17 C19 116(2) . . ?
C17 C18 N5 120.0 . . ?
C17 C18 H18 120.0 . . ?
N5 C18 H18 120.0 . . ?
O5 C19 O6 130(3) . . ?
O5 C19 C17 119(3) . . ?
O6 C19 C17 107(3) . . ?
C19 O6 C20 104(2) . . ?
C21 C20 C25 120.0 . . ?
C21 C20 O6 119(2) . . ?
C25 C20 O6 118(2) . . ?
C22 C21 C20 120.0 . . ?
C22 C21 H21 120.0 . . ?
C20 C21 H21 120.0 . . ?
C23 C22 C21 120.0 . . ?
C23 C22 H22 120.0 . . ?
C21 C22 H22 120.0 . . ?
O7 C23 C24 116(2) . . ?
O7 C23 C22 124(2) . . ?
C24 C23 C22 120.0 . . ?
C23 C24 C25 120.0 . . ?
C23 C24 H24 120.0 . . ?
C25 C24 H24 120.0 . . ?
C24 C25 C20 120.0 . . ?
C24 C25 H25 120.0 . . ?
C20 C25 H25 120.0 . . ?
C23 O7 C26 110(3) . . ?
O8 C26 O7 128(3) . . ?
O8 C26 C28 117(3) . . ?
O7 C26 C28 106(3) . . ?
C27 N8 C31 120.0 . . ?
C27 N8 Pd3 118.2(16) . . ?
C31 N8 Pd3 121.8(16) . . ?
C28 C27 N8 120.0 . . ?
C28 C27 H27 120.0 . . ?
N8 C27 H27 120.0 . . ?
C29 C28 C27 120.0 . . ?
C29 C28 C26 120(2) . . ?
C27 C28 C26 120(2) . . ?
C30 C29 C28 120.0 . . ?
C30 C29 H29 120.0 . . ?
C28 C29 H29 120.0 . . ?
C29 C30 C31 120.0 . . ?
C29 C30 H30 120.0 . . ?
C31 C30 H30 120.0 . . ?
C30 C31 N8 120.0 . . ?
C30 C31 H31 120.0 . . ?
N8 C31 H31 120.0 . . ?
C32 N2 C36 120.0 . . ?
C32 N2 Pd1 121.7(12) . . ?
C36 N2 Pd1 118.2(12) . . ?
C33 C32 N2 120.0 . . ?
C33 C32 H32 120.0 . . ?
N2 C32 H32 120.0 . . ?
C34 C33 C32 120.0 . . ?
C34 C33 H33 120.0 . . ?
C32 C33 H33 120.0 . . ?
C33 C34 C35 120.0 . . ?
C33 C34 H34 120.0 . . ?
C35 C34 H34 120.0 . . ?
C36 C35 C34 120.0 . . ?
C36 C35 C37 118.2(19) . . ?
C34 C35 C37 120.6(19) . . ?
C35 C36 N2 120.0 . . ?
C35 C36 H36 120.0 . . ?
N2 C36 H36 120.0 . . ?
C37 O10 C38 112(2) . . ?
O9 C37 O10 130(3) . . ?
O9 C37 C35 117(3) . . ?
O10 C37 C35 108(2) . . ?
O10 C38 C39 118(2) . . ?
O10 C38 C43 122(2) . . ?
C39 C38 C43 120.0 . . ?
C38 C39 C40 120.0 . . ?
C38 C39 H39 120.0 . . ?
C40 C39 H39 120.0 . . ?
C41 C40 C39 120.0 . . ?
C41 C40 H40 120.0 . . ?
C39 C40 H40 120.0 . . ?
C42 C41 C40 120.0 . . ?
C42 C41 O11 115.7(18) . . ?
C40 C41 O11 123.4(17) . . ?
C41 C42 C43 120.0 . . ?
C41 C42 H42 120.0 . . ?
C43 C42 H42 120.0 . . ?
C42 C43 C38 120.0 . . ?
C42 C43 H43 120.0 . . ?
C38 C43 H43 120.0 . . ?
C44 O11 C41 109.6(19) . . ?
O12 C44 O11 130(3) . . ?
O12 C44 C46 122(2) . . ?
O11 C44 C46 108(2) . . ?
C45 N6 C45 120(3) 7 . ?
C45 N6 Pd2 120.1(14) 7 . ?
C45 N6 Pd2 120.1(14) . . ?
N6 C45 C46 120(2) . . ?
N6 C45 H45 119.8 . . ?
C46 C45 H45 119.8 . . ?
C47 C46 C45 120(2) . . ?
C47 C46 C44 117.1(19) . . ?
C45 C46 C44 122(2) . . ?
C46 C47 C46 118(3) 7 . ?
C46 C47 H47 121.1 7 . ?
C46 C47 H47 121.1 . . ?
C48 N7 C48 118(3) 7 . ?
C48 N7 Pd2 121.1(17) 7 . ?
C48 N7 Pd2 121.1(17) . . ?
N7 C48 C49 123(3) . . ?
N7 C48 H48 118.6 . . ?
C49 C48 H48 118.6 . . ?
C50 C49 C48 120(2) . . ?
C50 C49 C51 122(2) . . ?
C48 C49 C51 118(2) . . ?
C49 C50 C49 117(3) . 7 ?
C49 C50 H50 121.7 . . ?
C49 C50 H50 121.7 7 . ?
O13 C51 O14 124(3) . . ?
O13 C51 C49 122(3) . . ?
O14 C51 C49 114(3) . . ?
C51 O14 C52 115(3) . . ?
O14 C52 C53 123(3) . . ?
O14 C52 C57 117(3) . . ?
C53 C52 C57 120.0 . . ?
C52 C53 C54 120.0 . . ?
C52 C53 H53 120.0 . . ?
C54 C53 H53 120.0 . . ?
C53 C54 C55 120.0 . . ?
C53 C54 H54 120.0 . . ?
C55 C54 H54 120.0 . . ?
O15 C55 C56 124(3) . . ?
O15 C55 C54 116(3) . . ?
C56 C55 C54 120.0 . . ?
C57 C56 C55 120.0 . . ?
C57 C56 H56 120.0 . . ?
C55 C56 H56 120.0 . . ?
C56 C57 C52 120.0 . . ?
C56 C57 H57 120.0 . . ?
C52 C57 H57 120.0 . . ?
O16 C58 O15 136(3) . . ?
O16 C58 C60 116(3) . . ?
O15 C58 C60 106(3) . . ?
C58 O15 C55 112(3) . . ?
C59 N10 C63 120.0 . . ?
C59 N10 Pd3 118.6(18) . . ?
C63 N10 Pd3 121.3(18) . . ?
N10 C59 C60 120.0 . . ?
N10 C59 H59 120.0 . . ?
C60 C59 H59 120.0 . . ?
C61 C60 C59 120.0 . . ?
C61 C60 C58 119(3) . . ?
C59 C60 C58 121(3) . . ?
C62 C61 C60 120.0 . . ?
C62 C61 H61 120.0 . . ?
C60 C61 H61 120.0 . . ?
C61 C62 C63 120.0 . . ?
C61 C62 H62 120.0 . . ?
C63 C62 H62 120.0 . . ?
C62 C63 N10 120.0 . . ?
C62 C63 H63 120.0 . . ?
N10 C63 H63 120.0 . . ?
C64 N9 C68 120.0 . . ?
C64 N9 Pd3 124(2) . . ?
C68 N9 Pd3 115(2) . . ?
C65 C64 N9 120.0 . . ?
C65 C64 H64 120.0 . . ?
N9 C64 H64 120.0 . . ?
C64 C65 C66 120.0 . . ?
C64 C65 H65 120.0 . . ?
C66 C65 H65 120.0 . . ?
C67 C66 C65 120.0 . . ?
C67 C66 H66 120.0 . . ?
C65 C66 H66 120.0 . . ?
C68 C67 C66 120.0 . . ?
C68 C67 C69 116(3) . . ?
C66 C67 C69 123(3) . . ?
C67 C68 N9 120.0 . . ?
C67 C68 H68 120.0 . . ?
N9 C68 H68 120.0 . . ?
O23 C69 O24 124(5) . . ?
O23 C69 C67 117(4) . . ?
O24 C69 C67 109(3) . . ?
C70 N4 C74 120.0 . . ?
C70 N4 Pd1 124.2(19) . . ?
C74 N4 Pd1 115.6(19) . . ?
C71 C70 N4 120.0 . . ?
C71 C70 H70 120.0 . . ?
N4 C70 H70 120.0 . . ?
C70 C71 C72 120.0 . . ?
C70 C71 H71 120.0 . . ?
C72 C71 H71 120.0 . . ?
C73 C72 C71 120.0 . . ?
C73 C72 H72 120.0 . . ?
C71 C72 H72 120.0 . . ?
C72 C73 C74 120.0 . . ?
C72 C73 C86 127(3) . . ?
C74 C73 C86 112(3) . . ?
C73 C74 N4 120.0 . . ?
C73 C74 H74 120.0 . . ?
N4 C74 H74 120.0 . . ?
C75 N3 C79 120.0 . . ?
C75 N3 Pd1 115.9(16) . . ?
C79 N3 Pd1 124.1(16) . . ?
N3 C75 C76 120.0 . . ?
N3 C75 H75 120.0 . . ?
C76 C75 H75 120.0 . . ?
C77 C76 C75 120.0 . . ?
C77 C76 C87 122(2) . . ?
C75 C76 C87 116(2) . . ?
C76 C77 C78 120.0 . . ?
C76 C77 H77 120.0 . . ?
C78 C77 H77 120.0 . . ?
C79 C78 C77 120.0 . . ?
C79 C78 H78 120.0 . . ?
C77 C78 H78 120.0 . . ?
C78 C79 N3 120.0 . . ?
C78 C79 H79 120.0 . . ?
N3 C79 H79 120.0 . . ?
C80 N11 C84 120.0 . . ?
C80 N11 Pd3 112(3) . . ?
C84 N11 Pd3 127(3) . . ?
C81 C80 N11 120.0 . . ?
C81 C80 H80 120.0 . . ?
N11 C80 H80 120.0 . . ?
C80 C81 C82 120.0 . . ?
C80 C81 C85 122(3) . . ?
C82 C81 C85 116(3) . . ?
C81 C82 C83 120.0 . . ?
C81 C82 H82 120.0 . . ?
C83 C82 H82 120.0 . . ?
C84 C83 C82 120.0 . . ?
C84 C83 H83 120.0 . . ?
C82 C83 H83 120.0 . . ?
C83 C84 N11 120.0 . . ?
C83 C84 H84 120.0 . . ?
N11 C84 H84 120.0 . . ?
O18 C85 O17 121(3) . . ?
O18 C85 C81 120(3) . . ?
O17 C85 C81 108(3) . . ?
C85 O17 C91 116(6) . 7 ?
O20 C86 O19 118(4) . . ?
O20 C86 C73 121(4) . . ?
O19 C86 C73 107(3) . . ?
C86 O19 C101 128(5) . 7 ?
O22 C87 O21 121(3) . . ?
O22 C87 C76 119(3) . . ?
O21 C87 C76 110(2) . . ?
C87 O21 C94 121(2) . . ?
C89 C88 C93 120.0 . . ?
C89 C88 H88 120.0 . . ?
C93 C88 H88 120.0 . . ?
C90 C89 C88 120.0 . . ?
C90 C89 H89 120.0 . . ?
C88 C89 H89 120.0 . . ?
C91 C90 C89 120.0 . . ?
C91 C90 H90 120.0 . . ?
C89 C90 H90 120.0 . . ?
C90 C91 C92 120.0 . . ?
C90 C91 O17 128(2) . 7 ?
C92 C91 O17 111(2) . 7 ?
C93 C92 C91 120.0 . . ?
C93 C92 C97 120.0 . . ?
C91 C92 C97 120.0 . . ?
C94 C93 C92 120.0 . . ?
C94 C93 C88 120.0 . . ?
C92 C93 C88 120.0 . . ?
C93 C94 C95 120.0 . . ?
C93 C94 O21 89.2(15) . . ?
C95 C94 O21 149.4(15) . . ?
C96 C95 C94 120.0 . . ?
C96 C95 H95 120.0 . . ?
C94 C95 H95 120.0 . . ?
C97 C96 C95 120.0 . . ?
C97 C96 H96 120.0 . . ?
C95 C96 H96 120.0 . . ?
C96 C97 C92 120.0 . . ?
C96 C97 H97 120.0 . . ?
C92 C97 H97 120.0 . . ?
C99 C98 C103 120.0 . . ?
C99 C98 H98 120.0 . . ?
C103 C98 H98 120.0 . . ?
C100 C99 C98 120.0 . . ?
C100 C99 H99 120.0 . . ?
C98 C99 H99 120.0 . . ?
C99 C100 C101 120.0 . . ?
C99 C100 H100 120.0 . . ?
C101 C100 H100 120.0 . . ?
C102 C101 C100 120.0 . . ?
C102 C101 O19 114(2) . 7 ?
C100 C101 O19 123(2) . 7 ?
C103 C102 C101 120.0 . . ?
C103 C102 C107 120.0 . . ?
C101 C102 C107 120.0 . . ?
C104 C103 C102 120.0 . . ?
C104 C103 C98 120.0 . . ?
C102 C103 C98 120.0 . . ?
C105 C104 C103 120.0 . . ?
C105 C104 O24 145(2) . . ?
C103 C104 O24 95(2) . . ?
C104 C105 C106 120.0 . . ?
C104 C105 H105 120.0 . . ?
C106 C105 H105 120.0 . . ?
C105 C106 C107 120.0 . . ?
C105 C106 H106 120.0 . . ?
C107 C106 H106 120.0 . . ?
C106 C107 C102 120.0 . . ?
C106 C107 H107 120.0 . . ?
C102 C107 H107 120.0 . . ?
C69 O24 C104 110(4) . . ?
O40 S1 C108 106(2) . . ?
O40 S1 C109 103(2) . . ?
C108 S1 C109 112(3) . . ?
S1 C108 H10A 109.5 . . ?
S1 C108 H10B 109.5 . . ?
H10A C108 H10B 109.5 . . ?
S1 C108 H10C 109.5 . . ?
H10A C108 H10C 109.5 . . ?
H10B C108 H10C 109.5 . . ?
S1 C109 H10D 109.5 . . ?
S1 C109 H10E 109.5 . . ?
H10D C109 H10E 109.5 . . ?
S1 C109 H10F 109.5 . . ?
H10D C109 H10F 109.5 . . ?
H10E C109 H10F 109.5 . . ?
O41 S2 C110 105.3(19) . . ?
O41 S2 C111 106.0(19) . . ?
C110 S2 C111 107(2) . . ?
S2 C110 H11A 109.5 . . ?
S2 C110 H11B 109.5 . . ?
H11A C110 H11B 109.5 . . ?
S2 C110 H11C 109.5 . . ?
H11A C110 H11C 109.5 . . ?
H11B C110 H11C 109.5 . . ?
S2 C111 H11D 109.5 . . ?
S2 C111 H11E 109.5 . . ?
H11D C111 H11E 109.5 . . ?
S2 C111 H11F 109.5 . . ?
H11D C111 H11F 109.5 . . ?
H11E C111 H11F 109.5 . . ?
O42 S3 C112 117(3) . . ?
O42 S3 C113 112(2) . . ?
C112 S3 C113 101.0(17) . . ?
S3 C112 H12A 109.5 . . ?
S3 C112 H12B 109.5 . . ?
H12A C112 H12B 109.5 . . ?
S3 C112 H12C 109.5 . . ?
H12A C112 H12C 109.5 . . ?
H12B C112 H12C 109.5 . . ?
S3 C113 H12D 109.5 . . ?
S3 C113 H12E 109.5 . . ?
H12D C113 H12E 109.5 . . ?
S3 C113 H12F 109.5 . . ?
H12D C113 H12F 109.5 . . ?
H12E C113 H12F 109.5 . . ?
O25 N12 O26 113(2) . . ?
O25 N12 O26 113(2) . 7_556 ?
O26 N12 O26 134(5) . 7_556 ?
O25 N12 O27 112(2) . . ?
O26 N12 O27 112(2) . . ?
O26 N12 O27 48(3) 7_556 . ?
O25 N12 O27 113(2) . 7_556 ?
O26 N12 O27 48(3) . 7_556 ?
O26 N12 O27 112(2) 7_556 7_556 ?
O27 N12 O27 135(5) . 7_556 ?
O27 O26 N12 67(2) 7_556 . ?
O26 O27 N12 65(2) 7_556 . ?
O29 N13 O28 112(3) . . ?
O29 N13 O30 113(3) . . ?
O28 N13 O30 116(4) . . ?
O33 N14 O32 121(3) . . ?
O33 N14 O31 118(3) . . ?
O32 N14 O31 120(3) . . ?
O35 N15 O36 117(4) . . ?
O35 N15 O34 119(4) . . ?
O36 N15 O34 119(4) . . ?
O37 N16 O38 118(4) . . ?
O37 N16 O39 116(4) . . ?
O38 N16 O39 117(4) . . ?

loop_
_geom_bond_atom_site_label_1
_geom_bond_atom_site_label_2
_geom_bond_distance
_geom_bond_site_symmetry_2
_geom_bond_publ_flag
Pd1 N3 2.01(2) . ?
Pd1 N4 2.020(10) . ?
Pd1 N1 2.025(17) . ?
Pd1 N2 2.050(16) . ?
Pd2 N6 1.90(3) . ?
Pd2 N5 2.001(17) 7 ?
Pd2 N5 2.001(17) . ?
Pd2 N7 2.04(3) . ?
Pd3 N9 2.023(10) . ?
Pd3 N10 2.023(12) . ?
Pd3 N11 2.031(13) . ?
Pd3 N8 2.030(12) . ?
N1 C1 1.3900 . ?
N1 C5 1.3900 . ?
C1 C2 1.3900 . ?
C1 H1 0.9500 . ?
C2 C3 1.3900 . ?
C2 H2 0.9500 . ?
C3 C4 1.3900 . ?
C3 H3 0.9500 . ?
C4 C5 1.3900 . ?
C4 C6 1.49(2) . ?
C5 H5 0.9500 . ?
C6 O1 1.20(2) . ?
C6 O2 1.34(2) . ?
O2 C7 1.34(2) . ?
C7 C8 1.3900 . ?
C7 C12 1.3900 . ?
C8 C9 1.3900 . ?
C8 H8 0.9500 . ?
C9 C10 1.3900 . ?
C9 H9 0.9500 . ?
C10 O3 1.30(3) . ?
C10 C11 1.3900 . ?
C11 C12 1.3900 . ?
C11 H11 0.9500 . ?
C12 H12 0.9500 . ?
O3 C13 1.30(2) . ?
O4 C13 1.20(2) . ?
C13 C15 1.48(2) . ?
N5 C14 1.3900 . ?
N5 C18 1.3900 . ?
C14 C15 1.3900 . ?
C14 H14 0.9500 . ?
C15 C16 1.3900 . ?
C16 C17 1.3900 . ?
C16 H16 0.9500 . ?
C17 C18 1.3900 . ?
C17 C19 1.48(2) . ?
C18 H18 0.9500 . ?
C19 O5 1.22(2) . ?
C19 O6 1.36(2) . ?
O6 C20 1.43(3) . ?
C20 C21 1.3900 . ?
C20 C25 1.3900 . ?
C21 C22 1.3900 . ?
C21 H21 0.9500 . ?
C22 C23 1.3900 . ?
C22 H22 0.9500 . ?
C23 O7 1.30(3) . ?
C23 C24 1.3900 . ?
C24 C25 1.3900 . ?
C24 H24 0.9500 . ?
C25 H25 0.9500 . ?
O7 C26 1.35(2) . ?
O8 C26 1.19(2) . ?
C26 C28 1.52(3) . ?
N8 C27 1.3900 . ?
N8 C31 1.3900 . ?
C27 C28 1.3900 . ?
C27 H27 0.9500 . ?
C28 C29 1.3900 . ?
C29 C30 1.3900 . ?
C29 H29 0.9500 . ?
C30 C31 1.3900 . ?
C30 H30 0.9500 . ?
C31 H31 0.9500 . ?
N2 C32 1.3900 . ?
N2 C36 1.3900 . ?
C32 C33 1.3900 . ?
C32 H32 0.9500 . ?
C33 C34 1.3900 . ?
C33 H33 0.9500 . ?
C34 C35 1.3900 . ?
C34 H34 0.9500 . ?
C35 C36 1.3900 . ?
C35 C37 1.51(2) . ?
C36 H36 0.9500 . ?
O9 C37 1.21(2) . ?
O10 C37 1.33(2) . ?
O10 C38 1.36(2) . ?
C38 C39 1.3900 . ?
C38 C43 1.3900 . ?
C39 C40 1.3900 . ?
C39 H39 0.9500 . ?
C40 C41 1.3900 . ?
C40 H40 0.9500 . ?
C41 C42 1.3900 . ?
C41 O11 1.49(2) . ?
C42 C43 1.3900 . ?
C42 H42 0.9500 . ?
C43 H43 0.9500 . ?
O11 C44 1.37(2) . ?
O12 C44 1.21(2) . ?
C44 C46 1.49(2) . ?
N6 C45 1.33(2) 7 ?
N6 C45 1.33(2) . ?
C45 C46 1.39(2) . ?
C45 H45 0.9500 . ?
C46 C47 1.36(2) . ?
C47 H47 0.9500 . ?
N7 C48 1.31(2) 7 ?
N7 C48 1.31(2) . ?
C48 C49 1.39(2) . ?
C48 H48 0.9500 . ?
C49 C50 1.37(2) . ?
C49 C51 1.50(3) . ?
C50 H50 0.9500 . ?
C51 O13 1.19(2) . ?
C51 O14 1.30(2) . ?
O14 C52 1.34(3) . ?
C52 C53 1.3900 . ?
C52 C57 1.3900 . ?
C53 C54 1.3900 . ?
C53 H53 0.9500 . ?
C54 C55 1.3900 . ?
C54 H54 0.9500 . ?
C55 O15 1.38(3) . ?
C55 C56 1.3900 . ?
C56 C57 1.3900 . ?
C56 H56 0.9500 . ?
C57 H57 0.9500 . ?
C58 O16 1.18(2) . ?
C58 O15 1.33(3) . ?
C58 C60 1.46(3) . ?
N10 C59 1.3900 . ?
N10 C63 1.3900 . ?
C59 C60 1.3900 . ?
C59 H59 0.9500 . ?
C60 C61 1.3900 . ?
C61 C62 1.3900 . ?
C61 H61 0.9500 . ?
C62 C63 1.3900 . ?
C62 H62 0.9500 . ?
C63 H63 0.9500 . ?
N9 C64 1.3900 . ?
N9 C68 1.3900 . ?
C64 C65 1.3900 . ?
C64 H64 0.9500 . ?
C65 C66 1.3900 . ?
C65 H65 0.9500 . ?
C66 C67 1.3900 . ?
C66 H66 0.9500 . ?
C67 C68 1.3900 . ?
C67 C69 1.47(3) . ?
C68 H68 0.9500 . ?
C69 O23 1.19(3) . ?
C69 O24 1.33(3) . ?
N4 C70 1.3900 . ?
N4 C74 1.3900 . ?
C70 C71 1.3900 . ?
C70 H70 0.9500 . ?
C71 C72 1.3900 . ?
C71 H71 0.9500 . ?
C72 C73 1.3900 . ?
C72 H72 0.9500 . ?
C73 C74 1.3900 . ?
C73 C86 1.48(3) . ?
C74 H74 0.9500 . ?
N3 C75 1.3900 . ?
N3 C79 1.3900 . ?
C75 C76 1.3900 . ?
C75 H75 0.9500 . ?
C76 C77 1.3900 . ?
C76 C87 1.48(3) . ?
C77 C78 1.3900 . ?
C77 H77 0.9500 . ?
C78 C79 1.3900 . ?
C78 H78 0.9500 . ?
C79 H79 0.9500 . ?
N11 C80 1.3900 . ?
N11 C84 1.3900 . ?
C80 C81 1.3900 . ?
C80 H80 0.9500 . ?
C81 C82 1.3900 . ?
C81 C85 1.46(3) . ?
C82 C83 1.3900 . ?
C82 H82 0.9500 . ?
C83 C84 1.3900 . ?
C83 H83 0.9500 . ?
C84 H84 0.9500 . ?
C85 O18 1.22(3) . ?
C85 O17 1.36(3) . ?
O17 C91 1.5(4) 7 ?
C86 O20 1.22(3) . ?
C86 O19 1.38(3) . ?
O19 C101 1.7(6) 7 ?
C87 O22 1.21(2) . ?
C87 O21 1.39(3) . ?
O21 C94 1.61(2) . ?
C88 C89 1.3900 . ?
C88 C93 1.3900 . ?
C88 H88 0.9500 . ?
C89 C90 1.3900 . ?
C89 H89 0.9500 . ?
C90 C91 1.3900 . ?
C90 H90 0.9500 . ?
C91 C92 1.3900 . ?
C92 C93 1.3900 . ?
C92 C97 1.3900 . ?
C93 C94 1.3900 . ?
C94 C95 1.3900 . ?
C95 C96 1.3900 . ?
C95 H95 0.9500 . ?
C96 C97 1.3900 . ?
C96 H96 0.9500 . ?
C97 H97 0.9500 . ?
C98 C99 1.3900 . ?
C98 C103 1.3900 . ?
C98 H98 0.9500 . ?
C99 C100 1.3900 . ?
C99 H99 0.9500 . ?
C100 C101 1.3900 . ?
C100 H100 0.9500 . ?
C101 C102 1.3900 . ?
C102 C103 1.3900 . ?
C102 C107 1.3900 . ?
C103 C104 1.3900 . ?
C104 C105 1.3900 . ?
C104 O24 1.42(5) . ?
C105 C106 1.3900 . ?
C105 H105 0.9500 . ?
C106 C107 1.3900 . ?
C106 H106 0.9500 . ?
C107 H107 0.9500 . ?
S1 O40 1.45(2) . ?
S1 C108 1.74(3) . ?
S1 C109 1.75(3) . ?
C108 H10A 0.9800 . ?
C108 H10B 0.9800 . ?
C108 H10C 0.9800 . ?
C109 H10D 0.9800 . ?
C109 H10E 0.9800 . ?
C109 H10F 0.9800 . ?
S2 O41 1.52(2) . ?
S2 C110 1.75(2) . ?
S2 C111 1.78(3) . ?
C110 H11A 0.9800 . ?
C110 H11B 0.9800 . ?
C110 H11C 0.9800 . ?
C111 H11D 0.9800 . ?
C111 H11E 0.9800 . ?
C111 H11F 0.9800 . ?
S3 O42 1.48(2) . ?
S3 C112 1.74(3) . ?
S3 C113 1.78(3) . ?
C112 H12A 0.9800 . ?
C112 H12B 0.9800 . ?
C112 H12C 0.9800 . ?
C113 H12D 0.9800 . ?
C113 H12E 0.9800 . ?
C113 H12F 0.9800 . ?
N12 O25 1.26(3) . ?
N12 O26 1.27(2) . ?
N12 O26 1.27(2) 7_556 ?
N12 O27 1.29(2) . ?
N12 O27 1.29(2) 7_556 ?
O26 O27 1.04(6) 7_556 ?
N13 O29 1.24(3) . ?
N13 O28 1.28(3) . ?
N13 O30 1.28(3) . ?
N14 O33 1.23(2) . ?
N14 O32 1.24(2) . ?
N14 O31 1.27(2) . ?
N15 O35 1.25(3) . ?
N15 O36 1.26(3) . ?
N15 O34 1.26(3) . ?
N16 O37 1.24(3) . ?
N16 O38 1.26(3) . ?
N16 O39 1.26(3) . ?

loop_
_geom_hbond_atom_site_label_D
_geom_hbond_atom_site_label_H
_geom_hbond_atom_site_label_A
_geom_hbond_distance_DH
_geom_hbond_distance_HA
_geom_hbond_distance_DA
_geom_hbond_angle_DHA
_geom_hbond_site_symmetry_A
_geom_hbond_publ_flag
C1 H1 N14 0.95 2.64 3.53(4) 154.7 3_454 yes
C1 H1 O33 0.95 2.32 3.25(3) 164.2 3_454 yes
C2 H2 O32 0.95 2.47 3.19(3) 132.3 4_455 yes
C5 H5 O40 0.95 2.56 3.33(4) 138.7 3_454 yes
C8 H8 O26 0.95 2.60 3.30(4) 131.3 3_454 yes
C8 H8 O27 0.95 2.22 3.09(3) 151.4 4_455 yes
C9 H9 O9 0.95 2.63 3.26(3) 124.4 8 yes
C14 H14 S2 0.95 3.00 3.89(2) 157.5 7 yes
C14 H14 O41 0.95 2.32 3.12(4) 141.3 7 yes
C18 H18 O41 0.95 2.58 3.34(3) 137.2 . yes
C24 H24 O33 0.95 2.64 3.45(3) 143.7 . yes
C27 H27 O42 0.95 2.39 3.22(4) 145.3 . yes
C32 H32 O31 0.95 2.64 3.42(3) 140.5 3_454 yes
C36 H36 O40 0.95 2.58 3.36(4) 139.7 3_454 yes
C40 H40 O37 0.95 2.47 3.19(6) 132.2 7 yes
C43 H43 O26 0.95 2.63 3.39(4) 137.5 3_454 yes
C45 H45 O41 0.95 2.37 3.19(4) 144.1 7 yes
C48 H48 O41 0.95 2.43 3.24(4) 143.1 . yes
C56 H56 O31 0.95 2.41 3.30(3) 155.7 . yes
C59 H59 O42 0.95 2.61 3.37(4) 137.5 . yes
C62 H62 O1 0.95 2.41 2.96(3) 116.4 4 yes
C62 H62 O35 0.95 2.79 3.37(14) 120.7 7_556 yes
C63 H63 N15 0.95 2.63 3.50(12) 153.0 7_556 yes
C63 H63 O35 0.95 2.64 3.30(14) 127.1 7_556 yes
C64 H64 O36 0.95 2.71 3.51(14) 142.3 7_556 yes
C68 H68 O42 0.95 2.53 3.37(4) 146.6 . yes
C70 H70 O31 0.95 2.39 3.19(3) 140.8 3_454 yes
C74 H74 O40 0.95 2.48 3.33(4) 148.8 3_454 yes
C75 H75 O40 0.95 2.38 3.21(4) 146.0 3_454 yes
C79 H79 O31 0.95 2.37 3.14(3) 138.1 3_454 yes
C80 H80 O42 0.95 2.38 3.23(4) 149.0 . yes
C108 H10B O10 0.98 2.66 3.17(5) 112.8 2 yes
C109 H10F O20 0.98 2.63 3.47(7) 144.0 2 yes
C110 H11C O11 0.98 2.54 3.16(4) 120.8 7 yes
C111 H11E O14 0.98 2.59 3.47(5) 149.6 . yes
C112 H12B O23 0.98 2.60 3.50(6) 152.2 . yes
C1 H1 N14 0.95 2.64 3.53(4) 154.7 3_454 yes
C1 H1 O33 0.95 2.32 3.25(3) 164.2 3_454 yes
C2 H2 O32 0.95 2.47 3.19(3) 132.3 4_455 yes
C5 H5 O40 0.95 2.56 3.33(4) 138.7 3_454 yes
C8 H8 O26 0.95 2.60 3.30(4) 131.3 3_454 yes
C8 H8 O27 0.95 2.22 3.09(3) 151.4 4_455 yes
C9 H9 O9 0.95 2.63 3.26(3) 124.4 8 yes
C14 H14 S2 0.95 3.00 3.89(2) 157.5 7 yes
C14 H14 O41 0.95 2.32 3.12(4) 141.3 7 yes
C18 H18 O41 0.95 2.58 3.34(3) 137.2 . yes
C24 H24 O33 0.95 2.64 3.45(3) 143.7 . yes
C27 H27 O42 0.95 2.39 3.22(4) 145.3 . yes
C32 H32 O31 0.95 2.64 3.42(3) 140.5 3_454 yes
C36 H36 O40 0.95 2.58 3.36(4) 139.7 3_454 yes
C40 H40 O37 0.95 2.47 3.19(6) 132.2 7 yes
C43 H43 O26 0.95 2.63 3.39(4) 137.5 3_454 yes
C45 H45 O41 0.95 2.37 3.19(4) 144.1 7 yes
C48 H48 O41 0.95 2.43 3.24(4) 143.1 . yes
C56 H56 O31 0.95 2.41 3.30(3) 155.7 . yes
C59 H59 O42 0.95 2.61 3.37(4) 137.5 . yes
C62 H62 O1 0.95 2.41 2.96(3) 116.4 4 yes
C62 H62 O35 0.95 2.79 3.37(14) 120.7 7_556 yes
C63 H63 N15 0.95 2.63 3.50(12) 153.0 7_556 yes
C63 H63 O34 0.95 2.41 3.25(14) 146.7 7_556 yes
C63 H63 O35 0.95 2.64 3.30(14) 127.1 7_556 yes
C68 H68 O42 0.95 2.53 3.37(4) 146.6 . yes
C70 H70 O31 0.95 2.39 3.19(3) 140.8 3_454 yes
C74 H74 O40 0.95 2.48 3.33(4) 148.8 3_454 yes
C75 H75 O40 0.95 2.38 3.21(4) 146.0 3_454 yes
C79 H79 O31 0.95 2.37 3.14(3) 138.1 3_454 yes
C80 H80 O42 0.95 2.38 3.23(4) 149.0 . yes
C108 H10B O10 0.98 2.66 3.17(5) 112.8 2 yes
C109 H10F O20 0.98 2.63 3.47(7) 144.0 2 yes
C110 H11C O11 0.98 2.54 3.16(4) 120.8 7 yes
C111 H11E O14 0.98 2.59 3.47(5) 149.6 . yes
C112 H12B O23 0.98 2.60 3.50(6) 152.2 . yes

loop_
_geom_torsion_atom_site_label_1
_geom_torsion_atom_site_label_2
_geom_torsion_atom_site_label_3
_geom_torsion_atom_site_label_4
_geom_torsion
_geom_torsion_site_symmetry_1
_geom_torsion_site_symmetry_2
_geom_torsion_site_symmetry_3
_geom_torsion_site_symmetry_4
_geom_torsion_publ_flag
C5 N1 C1 C2 0.0 . . . . ?
Pd1 N1 C1 C2 -179.8(14) . . . . ?
N1 C1 C2 C3 0.0 . . . . ?
C1 C2 C3 C4 0.0 . . . . ?
C2 C3 C4 C5 0.0 . . . . ?
C2 C3 C4 C6 180(3) . . . . ?
C3 C4 C5 N1 0.0 . . . . ?
C6 C4 C5 N1 -180(2) . . . . ?
C1 N1 C5 C4 0.0 . . . . ?
Pd1 N1 C5 C4 179.8(15) . . . . ?
C5 C4 C6 O1 -176(3) . . . . ?
C3 C4 C6 O1 4(4) . . . . ?
C5 C4 C6 O2 -12(4) . . . . ?
C3 C4 C6 O2 169(2) . . . . ?
O1 C6 O2 C7 -5(6) . . . . ?
C4 C6 O2 C7 -165(3) . . . . ?
C6 O2 C7 C8 73(3) . . . . ?
C6 O2 C7 C12 -108(3) . . . . ?
O2 C7 C8 C9 178(2) . . . . ?
C12 C7 C8 C9 0.0 . . . . ?
C7 C8 C9 C10 0.0 . . . . ?
C8 C9 C10 O3 -176(3) . . . . ?
C8 C9 C10 C11 0.0 . . . . ?
O3 C10 C11 C12 177(2) . . . . ?
C9 C10 C11 C12 0.0 . . . . ?
C10 C11 C12 C7 0.0 . . . . ?
O2 C7 C12 C11 -178(3) . . . . ?
C8 C7 C12 C11 0.0 . . . . ?
C9 C10 O3 C13 -59(4) . . . . ?
C11 C10 O3 C13 125(3) . . . . ?
C10 O3 C13 O4 0(7) . . . . ?
C10 O3 C13 C15 167(3) . . . . ?
C18 N5 C14 C15 0.0 . . . . ?
Pd2 N5 C14 C15 178.4(15) . . . . ?
N5 C14 C15 C16 0.0 . . . . ?
N5 C14 C15 C13 -177(3) . . . . ?
O4 C13 C15 C14 170(3) . . . . ?
O3 C13 C15 C14 -1(4) . . . . ?
O4 C13 C15 C16 -6(4) . . . . ?
O3 C13 C15 C16 -177(2) . . . . ?
C14 C15 C16 C17 0.0 . . . . ?
C13 C15 C16 C17 176(3) . . . . ?
C15 C16 C17 C18 0.0 . . . . ?
C15 C16 C17 C19 173(3) . . . . ?
C16 C17 C18 N5 0.0 . . . . ?
C19 C17 C18 N5 -173(3) . . . . ?
C14 N5 C18 C17 0.0 . . . . ?
Pd2 N5 C18 C17 -178.3(15) . . . . ?
C16 C17 C19 O5 22(5) . . . . ?
C18 C17 C19 O5 -165(3) . . . . ?
C16 C17 C19 O6 -176(2) . . . . ?
C18 C17 C19 O6 -3(4) . . . . ?
O5 C19 O6 C20 -20(6) . . . . ?
C17 C19 O6 C20 -180(3) . . . . ?
C19 O6 C20 C21 117(3) . . . . ?
C19 O6 C20 C25 -82(3) . . . . ?
C25 C20 C21 C22 0.0 . . . . ?
O6 C20 C21 C22 160(3) . . . . ?
C20 C21 C22 C23 0.0 . . . . ?
C21 C22 C23 O7 -175(3) . . . . ?
C21 C22 C23 C24 0.0 . . . . ?
O7 C23 C24 C25 176(3) . . . . ?
C22 C23 C24 C25 0.0 . . . . ?
C23 C24 C25 C20 0.0 . . . . ?
C21 C20 C25 C24 0.0 . . . . ?
O6 C20 C25 C24 -160(3) . . . . ?
C24 C23 O7 C26 94(3) . . . . ?
C22 C23 O7 C26 -90(3) . . . . ?
C23 O7 C26 O8 -26(6) . . . . ?
C23 O7 C26 C28 -171(3) . . . . ?
C31 N8 C27 C28 0.0 . . . . ?
Pd3 N8 C27 C28 178.6(15) . . . . ?
N8 C27 C28 C29 0.0 . . . . ?
N8 C27 C28 C26 -175(3) . . . . ?
O8 C26 C28 C29 6(5) . . . . ?
O7 C26 C28 C29 156(2) . . . . ?
O8 C26 C28 C27 -179(3) . . . . ?
O7 C26 C28 C27 -29(4) . . . . ?
C27 C28 C29 C30 0.0 . . . . ?
C26 C28 C29 C30 175(3) . . . . ?
C28 C29 C30 C31 0.0 . . . . ?
C29 C30 C31 N8 0.0 . . . . ?
C27 N8 C31 C30 0.0 . . . . ?
Pd3 N8 C31 C30 -178.5(16) . . . . ?
C36 N2 C32 C33 0.0 . . . . ?
Pd1 N2 C32 C33 176.4(14) . . . . ?
N2 C32 C33 C34 0.0 . . . . ?
C32 C33 C34 C35 0.0 . . . . ?
C33 C34 C35 C36 0.0 . . . . ?
C33 C34 C35 C37 168(3) . . . . ?
C34 C35 C36 N2 0.0 . . . . ?
C37 C35 C36 N2 -168(2) . . . . ?
C32 N2 C36 C35 0.0 . . . . ?
Pd1 N2 C36 C35 -176.5(14) . . . . ?
C38 O10 C37 O9 -29(6) . . . . ?
C38 O10 C37 C35 176(2) . . . . ?
C36 C35 C37 O9 -178(3) . . . . ?
C34 C35 C37 O9 14(4) . . . . ?
C36 C35 C37 O10 -20(4) . . . . ?
C34 C35 C37 O10 172(2) . . . . ?
C37 O10 C38 C39 114(3) . . . . ?
C37 O10 C38 C43 -67(3) . . . . ?
O10 C38 C39 C40 179(2) . . . . ?
C43 C38 C39 C40 0.0 . . . . ?
C38 C39 C40 C41 0.0 . . . . ?
C39 C40 C41 C42 0.0 . . . . ?
C39 C40 C41 O11 -169(2) . . . . ?
C40 C41 C42 C43 0.0 . . . . ?
O11 C41 C42 C43 169.5(18) . . . . ?
C41 C42 C43 C38 0.0 . . . . ?
O10 C38 C43 C42 -179(2) . . . . ?
C39 C38 C43 C42 0.0 . . . . ?
C42 C41 O11 C44 98(2) . . . . ?
C40 C41 O11 C44 -93(2) . . . . ?
C41 O11 C44 O12 -1(5) . . . . ?
C41 O11 C44 C46 -176(2) . . . . ?
C45 N6 C45 C46 4(2) 7 . . . ?
Pd2 N6 C45 C46 -176(2) . . . . ?
N6 C45 C46 C47 -7(4) . . . . ?
N6 C45 C46 C44 174(3) . . . . ?
O12 C44 C46 C47 -11(5) . . . . ?
O11 C44 C46 C47 165(2) . . . . ?
O12 C44 C46 C45 168(3) . . . . ?
O11 C44 C46 C45 -16(4) . . . . ?
C45 C46 C47 C46 4(2) . . . 7 ?
C44 C46 C47 C46 -178(3) . . . 7 ?
C48 N7 C48 C49 3(3) 7 . . . ?
Pd2 N7 C48 C49 -177(3) . . . . ?
N7 C48 C49 C50 -6(6) . . . . ?
N7 C48 C49 C51 179(3) . . . . ?
C48 C49 C50 C49 3(3) . . . 7 ?
C51 C49 C50 C49 177(5) . . . 7 ?
C50 C49 C51 O13 12(7) . . . . ?
C48 C49 C51 O13 -174(4) . . . . ?
C50 C49 C51 O14 -174(3) . . . . ?
C48 C49 C51 O14 0(6) . . . . ?
O13 C51 O14 C52 3(6) . . . . ?
C49 C51 O14 C52 -171(3) . . . . ?
C51 O14 C52 C53 -106(3) . . . . ?
C51 O14 C52 C57 82(4) . . . . ?
O14 C52 C53 C54 -172(3) . . . . ?
C57 C52 C53 C54 0.0 . . . . ?
C52 C53 C54 C55 0.0 . . . . ?
C53 C54 C55 O15 179(3) . . . . ?
C53 C54 C55 C56 0.0 . . . . ?
O15 C55 C56 C57 -179(3) . . . . ?
C54 C55 C56 C57 0.0 . . . . ?
C55 C56 C57 C52 0.0 . . . . ?
O14 C52 C57 C56 172(3) . . . . ?
C53 C52 C57 C56 0.0 . . . . ?
O16 C58 O15 C55 7(8) . . . . ?
C60 C58 O15 C55 170(3) . . . . ?
C56 C55 O15 C58 -83(4) . . . . ?
C54 C55 O15 C58 98(3) . . . . ?
C63 N10 C59 C60 0.0 . . . . ?
Pd3 N10 C59 C60 -177.6(18) . . . . ?
N10 C59 C60 C61 0.0 . . . . ?
N10 C59 C60 C58 178(3) . . . . ?
O16 C58 C60 C61 -23(5) . . . . ?
O15 C58 C60 C61 170(2) . . . . ?
O16 C58 C60 C59 160(3) . . . . ?
O15 C58 C60 C59 -7(4) . . . . ?
C59 C60 C61 C62 0.0 . . . . ?
C58 C60 C61 C62 -178(3) . . . . ?
C60 C61 C62 C63 0.0 . . . . ?
C61 C62 C63 N10 0.0 . . . . ?
C59 N10 C63 C62 0.0 . . . . ?
Pd3 N10 C63 C62 177.5(18) . . . . ?
C68 N9 C64 C65 0.0 . . . . ?
Pd3 N9 C64 C65 -165(3) . . . . ?
N9 C64 C65 C66 0.0 . . . . ?
C64 C65 C66 C67 0.0 . . . . ?
C65 C66 C67 C68 0.0 . . . . ?
C65 C66 C67 C69 -171(5) . . . . ?
C66 C67 C68 N9 0.0 . . . . ?
C69 C67 C68 N9 172(4) . . . . ?
C64 N9 C68 C67 0.0 . . . . ?
Pd3 N9 C68 C67 166(2) . . . . ?
C68 C67 C69 O23 -11(8) . . . . ?
C66 C67 C69 O23 161(5) . . . . ?
C68 C67 C69 O24 -159(4) . . . . ?
C66 C67 C69 O24 13(7) . . . . ?
C74 N4 C70 C71 0.0 . . . . ?
Pd1 N4 C70 C71 176(2) . . . . ?
N4 C70 C71 C72 0.0 . . . . ?
C70 C71 C72 C73 0.0 . . . . ?
C71 C72 C73 C74 0.0 . . . . ?
C71 C72 C73 C86 169(4) . . . . ?
C72 C73 C74 N4 0.0 . . . . ?
C86 C73 C74 N4 -171(3) . . . . ?
C70 N4 C74 C73 0.0 . . . . ?
Pd1 N4 C74 C73 -176.0(18) . . . . ?
C79 N3 C75 C76 0.0 . . . . ?
Pd1 N3 C75 C76 179.1(17) . . . . ?
N3 C75 C76 C77 0.0 . . . . ?
N3 C75 C76 C87 164(3) . . . . ?
C75 C76 C77 C78 0.0 . . . . ?
C87 C76 C77 C78 -163(3) . . . . ?
C76 C77 C78 C79 0.0 . . . . ?
C77 C78 C79 N3 0.0 . . . . ?
C75 N3 C79 C78 0.0 . . . . ?
Pd1 N3 C79 C78 -179.0(18) . . . . ?
C84 N11 C80 C81 0.0 . . . . ?
Pd3 N11 C80 C81 -171(2) . . . . ?
N11 C80 C81 C82 0.0 . . . . ?
N11 C80 C81 C85 -164(4) . . . . ?
C80 C81 C82 C83 0.0 . . . . ?
C85 C81 C82 C83 165(4) . . . . ?
C81 C82 C83 C84 0.0 . . . . ?
C82 C83 C84 N11 0.0 . . . . ?
C80 N11 C84 C83 0.0 . . . . ?
Pd3 N11 C84 C83 169(2) . . . . ?
C80 C81 C85 O18 139(4) . . . . ?
C82 C81 C85 O18 -26(7) . . . . ?
C80 C81 C85 O17 -7(6) . . . . ?
C82 C81 C85 O17 -171(3) . . . . ?
O18 C85 O17 C91 7(12) . . . 7 ?
C81 C85 O17 C91 152(10) . . . 7 ?
C72 C73 C86 O20 -177(4) . . . . ?
C74 C73 C86 O20 -7(6) . . . . ?
C72 C73 C86 O19 -37(5) . . . . ?
C74 C73 C86 O19 132(3) . . . . ?
O20 C86 O19 C101 -35(16) . . . 7 ?
C73 C86 O19 C101 -175(15) . . . 7 ?
C77 C76 C87 O22 -20(6) . . . . ?
C75 C76 C87 O22 177(4) . . . . ?
C77 C76 C87 O21 -165(3) . . . . ?
C75 C76 C87 O21 32(4) . . . . ?
O22 C87 O21 C94 -15(7) . . . . ?
C76 C87 O21 C94 130(3) . . . . ?
C93 C88 C89 C90 0.0 . . . . ?
C88 C89 C90 C91 0.0 . . . . ?
C89 C90 C91 C92 0.0 . . . . ?
C89 C90 C91 O17 -171(3) . . . 7 ?
C90 C91 C92 C93 0.0 . . . . ?
O17 C91 C92 C93 172(2) 7 . . . ?
C90 C91 C92 C97 180.0 . . . . ?
O17 C91 C92 C97 -8(2) 7 . . . ?
C91 C92 C93 C94 180.0 . . . . ?
C97 C92 C93 C94 0.0 . . . . ?
C91 C92 C93 C88 0.0 . . . . ?
C97 C92 C93 C88 180.0 . . . . ?
C89 C88 C93 C94 180.0 . . . . ?
C89 C88 C93 C92 0.0 . . . . ?
C92 C93 C94 C95 0.0 . . . . ?
C88 C93 C94 C95 180.0 . . . . ?
C92 C93 C94 O21 -170.2(18) . . . . ?
C88 C93 C94 O21 9.8(18) . . . . ?
C87 O21 C94 C93 110(3) . . . . ?
C87 O21 C94 C95 -54(5) . . . . ?
C93 C94 C95 C96 0.0 . . . . ?
O21 C94 C95 C96 160(4) . . . . ?
C94 C95 C96 C97 0.0 . . . . ?
C95 C96 C97 C92 0.0 . . . . ?
C93 C92 C97 C96 0.0 . . . . ?
C91 C92 C97 C96 180.0 . . . . ?
C103 C98 C99 C100 0.0 . . . . ?
C98 C99 C100 C101 0.0 . . . . ?
C99 C100 C101 C102 0.0 . . . . ?
C99 C100 C101 O19 -162(3) . . . 7 ?
C100 C101 C102 C103 0.0 . . . . ?
O19 C101 C102 C103 164(3) 7 . . . ?
C100 C101 C102 C107 180.0 . . . . ?
O19 C101 C102 C107 -16(3) 7 . . . ?
C101 C102 C103 C104 180.0 . . . . ?
C107 C102 C103 C104 0.0 . . . . ?
C101 C102 C103 C98 0.0 . . . . ?
C107 C102 C103 C98 180.0 . . . . ?
C99 C98 C103 C104 180.0 . . . . ?
C99 C98 C103 C102 0.0 . . . . ?
C102 C103 C104 C105 0.0 . . . . ?
C98 C103 C104 C105 180.0 . . . . ?
C102 C103 C104 O24 175(3) . . . . ?
C98 C103 C104 O24 -5(3) . . . . ?
C103 C104 C105 C106 0.0 . . . . ?
O24 C104 C105 C106 -171(5) . . . . ?
C104 C105 C106 C107 0.0 . . . . ?
C105 C106 C107 C102 0.0 . . . . ?
C103 C102 C107 C106 0.0 . . . . ?
C101 C102 C107 C106 180.0 . . . . ?
O23 C69 O24 C104 57(9) . . . . ?
C67 C69 O24 C104 -157(4) . . . . ?
C105 C104 O24 C69 65(6) . . . . ?
C103 C104 O24 C69 -107(4) . . . . ?
O25 N12 O26 O27 100(4) . . . 7_556 ?
O26 N12 O26 O27 -80(4) 7_556 . . 7_556 ?
O27 N12 O26 O27 -132(6) . . . 7_556 ?
O25 N12 O27 O26 -101(4) . . . 7_556 ?
O26 N12 O27 O26 130(6) . . . 7_556 ?
O27 N12 O27 O26 79(4) 7_556 . . 7_556 ?
